data_4134287
loop_
_publ_author_name
'Gropp, Cornelius'
'Fischer, Stefan'
'Husch, Tamara'
'Trapp, Nils'
'Carreira, Erick M.'
'Diederich, Fran\,cois'

_publ_section_title
;
 Molecular Recognition and Cocrystallization of Methylated and Halogenated
 Fragments of Danicalipin A by Enantiopure Alleno-Acetylenic Cage
 Receptors.
;
_journal_issue 10
_journal_name_full 'Journal of the American Chemical Society'
_journal_page_first 4749
_journal_page_last 4755
_journal_paper_doi 10.1021/jacs.9b13217
_journal_volume 142
_journal_year 2020
_chemical_absolute_configuration ad
_chemical_formula_moiety 'C128 H168 O12, C4 H8 Cl2 O'
_chemical_formula_sum 'C132 H176 Cl2 O13'
_chemical_formula_weight 2041.62
_space_group_crystal_system orthorhombic
_space_group_IT_number 19
_space_group_name_Hall 'P 2ac 2ab'
_space_group_name_H-M_alt 'P 21 21 21'
_atom_sites_solution_hydrogens geom
_atom_sites_solution_primary dual
_audit_creation_date 2017-11-01
_audit_creation_method
;
Olex2 1.2
(compiled 2017.08.10 svn.r3458 for OlexSys, GUI svn.r5381)
;
_cell_angle_alpha 90
_cell_angle_beta 90
_cell_angle_gamma 90
_cell_formula_units_Z 4
_cell_length_a 15.61350(10)
_cell_length_b 18.75150(10)
_cell_length_c 43.6512(2)
_cell_measurement_reflns_used 108975
_cell_measurement_temperature 100.0(1)
_cell_measurement_theta_max 79.3190
_cell_measurement_theta_min 3.1090
_cell_volume 12780.05(12)
_computing_cell_refinement 'CrysAlisPro 1.171.39.31d (Rigaku OD, 2017)'
_computing_data_collection 'CrysAlisPro 1.171.39.31d (Rigaku OD, 2017)'
_computing_data_reduction 'CrysAlisPro 1.171.39.31d (Rigaku OD, 2017)'
_computing_molecular_graphics 'Olex2 (Dolomanov et al., 2009)'
_computing_publication_material 'Olex2 (Dolomanov et al., 2009)'
_computing_structure_refinement 'ShelXL (Sheldrick, 2015)'
_computing_structure_solution 'ShelXT (Sheldrick, 2015)'
_diffrn_ambient_environment N~2~
_diffrn_ambient_temperature 100.0(1)
_diffrn_detector 'CCD plate'
_diffrn_detector_type 'Pilatus 300K'
_diffrn_measured_fraction_theta_full 1.000
_diffrn_measured_fraction_theta_max 0.997
_diffrn_measurement_details
;
List of Runs (angles in degrees, time in seconds):

  # Type    Start    End  Width  t~exp~   \w     \q     \k     \f   Frames
--------------------------------------------------------------------------
  1  \w   -116.00 -78.00   0.50    1.30    --  -49.37 -77.00-180.00   76
  2  \w   -137.00 -78.00   0.50    5.00    --  -70.00 -77.00-150.00  118
  3  \w   -116.00 -78.00   0.50    1.30    --  -49.37 -77.00 -30.00   76
  4  \w   -116.00 -78.00   0.50    1.30    --  -49.37 -77.00   0.00   76
  5  \w   -116.00 -78.00   0.50    1.30    --  -49.37 -77.00  60.00   76
  6  \w   -116.00 -78.00   0.50    1.30    --  -49.37 -77.00 120.00   76
  7  \w   -137.00 -78.00   0.50    5.00    --  -70.00 -77.00  90.00  118
  8  \w   -137.00 -78.00   0.50    5.00    --  -70.00 -77.00 -90.00  118
  9  \w    -65.00  22.00   0.50    1.30    --  -49.37  57.00  90.00  174
 10  \w    -73.00  17.00   0.50    1.30    --  -49.37  77.00  90.00  180
 11  \w     78.00 116.00   0.50    1.30    --   49.37  77.00 -30.00   76
 12  \w     78.00 116.00   0.50    1.30    --   49.37  77.00-120.00   76
 13  \w     94.00 178.00   0.50    5.00    --  110.00  57.00   0.00  168
 14  \w    150.00 176.00   0.50    5.00    --  110.00  57.00 120.00   52
 15  \w     94.00 178.00   0.50    5.00    --  110.00  57.00  60.00  168
 16  \w     97.00 126.00   0.50    5.00    --  110.00  57.00 120.00   58
 17  \w     95.00 174.00   0.50    5.00    --  110.00  57.00  30.00  158
 18  \w     78.00 116.00   0.50    1.30    --   49.37  77.00 120.00   76
 19  \w     38.00  84.00   0.50    5.00    --  110.00 -57.00  30.00   92
 20  \w     74.00 100.00   0.50    5.00    --  110.00 -99.00  60.00   52
 21  \w     47.00 122.00   0.50    5.00    --  110.00-125.00 150.00  150
 22  \w     39.00 122.00   0.50    5.00    --  110.00-125.00   0.00  166
 23  \w     92.00 134.00   0.50    5.00    --  110.00 -77.00 -90.00   84
 24  \w     95.00 122.00   0.50    5.00    --  110.00 -19.00-180.00   54
 25  \w     86.00 177.00   0.50    5.00    --  110.00  77.00-180.00  182
 26  \w     46.00 108.00   0.50    5.00    --  110.00 -95.00-134.00  124
 27  \w     52.00  78.00   0.50    5.00    --  110.00 -77.00 -90.00   52
 28  \w     38.00  84.00   0.50    5.00    --  110.00 -57.00-120.00   92
 29  \w     40.00 100.00   0.50    5.00    --  110.00 -99.00-180.00  120
 30  \w     38.00  84.00   0.50    5.00    --  110.00 -57.00-150.00   92
 31  \w     52.00 168.00   0.50    5.00    --  110.00   0.00-180.00  232
 32  \w     38.00  84.00   0.50    5.00    --  110.00 -57.00  60.00   92
 33  \w     41.00 103.00   0.50    5.00    --  110.00 -99.00  30.00  124
 34  \w     38.00  84.00   0.50    5.00    --  110.00 -57.00 -60.00   92
 35  \w     38.00  75.00   0.50    5.00    --  110.00 -57.00   0.00   74
 36  \w     38.00  84.00   0.50    5.00    --  110.00 -57.00 150.00   92
 37  \w     40.00 110.00   0.50    5.00    --  110.00 -99.00 150.00  140
 38  \w    -94.00  -3.00   0.50    5.00    --  -70.00  77.00   0.00  182
 39  \w    -94.00  -3.00   0.50    5.00    --  -70.00  77.00-150.00  182
;
_diffrn_measurement_device 'four-circle diffractometer'
_diffrn_measurement_device_type 'XtaLAB Synergy, Dualflex, Pilatus 300K'
_diffrn_measurement_method '\w scans'
_diffrn_orient_matrix_type 'CrysAlisPro convention (1999,Acta A55,543-557)'
_diffrn_orient_matrix_UB_11 0.0107032000
_diffrn_orient_matrix_UB_12 0.0140589000
_diffrn_orient_matrix_UB_13 0.0345596000
_diffrn_orient_matrix_UB_21 -0.0347939000
_diffrn_orient_matrix_UB_22 -0.0751216000
_diffrn_orient_matrix_UB_23 0.0070252000
_diffrn_orient_matrix_UB_31 0.0917045000
_diffrn_orient_matrix_UB_32 -0.0301526000
_diffrn_orient_matrix_UB_33 -0.0013644000
_diffrn_radiation_monochromator mirror
_diffrn_radiation_probe x-ray
_diffrn_radiation_type CuK\a
_diffrn_radiation_wavelength 1.54184
_diffrn_reflns_av_R_equivalents 0.0432
_diffrn_reflns_av_unetI/netI 0.0227
_diffrn_reflns_Laue_measured_fraction_full 1.000
_diffrn_reflns_Laue_measured_fraction_max 0.997
_diffrn_reflns_limit_h_max 19
_diffrn_reflns_limit_h_min -15
_diffrn_reflns_limit_k_max 23
_diffrn_reflns_limit_k_min -23
_diffrn_reflns_limit_l_max 55
_diffrn_reflns_limit_l_min -55
_diffrn_reflns_number 210898
_diffrn_reflns_point_group_measured_fraction_full 1.000
_diffrn_reflns_point_group_measured_fraction_max 0.992
_diffrn_reflns_theta_full 67.684
_diffrn_reflns_theta_max 79.738
_diffrn_reflns_theta_min 3.006
_diffrn_source 'micro-focus sealed X-ray tube'
_diffrn_source_type 'PhotonJet (Cu) X-ray Source'
_exptl_absorpt_coefficient_mu 0.889
_exptl_absorpt_correction_T_max 1.000
_exptl_absorpt_correction_T_min 0.809
_exptl_absorpt_correction_type gaussian
_exptl_absorpt_process_details
;
CrysAlisPro 1.171.39.31d (Rigaku Oxford Diffraction, 2017)
Numerical absorption correction based on gaussian integration over
			a multifaceted crystal model
Empirical absorption correction using spherical harmonics,
 implemented in SCALE3 ABSPACK scaling algorithm.
;
_exptl_crystal_colour 'clear colourless'
_exptl_crystal_colour_lustre clear
_exptl_crystal_colour_primary colourless
_exptl_crystal_density_diffrn 1.061
_exptl_crystal_description block
_exptl_crystal_F_000 4424
_exptl_crystal_size_max 0.154
_exptl_crystal_size_mid 0.112
_exptl_crystal_size_min 0.076
_refine_diff_density_max 1.102
_refine_diff_density_min -1.375
_refine_diff_density_rms 0.074
_refine_ls_abs_structure_details
;
 Flack x determined using 10731 quotients [(I+)-(I-)]/[(I+)+(I-)]
 (Parsons, Flack and Wagner, Acta Cryst. B69 (2013) 249-259).
;
_refine_ls_abs_structure_Flack 0.066(4)
_refine_ls_extinction_method none
_refine_ls_goodness_of_fit_ref 1.028
_refine_ls_hydrogen_treatment constr
_refine_ls_matrix_type full
_refine_ls_number_parameters 1442
_refine_ls_number_reflns 27582
_refine_ls_number_restraints 366
_refine_ls_restrained_S_all 1.049
_refine_ls_R_factor_all 0.0757
_refine_ls_R_factor_gt 0.0718
_refine_ls_shift/su_max 0.001
_refine_ls_shift/su_mean 0.000
_refine_ls_structure_factor_coef Fsqd
_refine_ls_weighting_details 'w=1/[\s^2^(Fo^2^)+(0.1549P)^2^+5.6809P] where P=(Fo^2^+2Fc^2^)/3'
_refine_ls_weighting_scheme calc
_refine_ls_wR_factor_gt 0.2119
_refine_ls_wR_factor_ref 0.2171
_reflns_Friedel_coverage 0.842
_reflns_Friedel_fraction_full 1.000
_reflns_Friedel_fraction_max 0.986
_reflns_number_gt 25595
_reflns_number_total 27582
_reflns_threshold_expression 'I > 2\s(I)'
_cod_data_source_file CCDC-1914858.cif
_cod_data_source_block d160815_44_30
_cod_depositor_comments 'Adding full bibliography for 4134283--4134298.cif.'
_cod_database_code 4134287
_shelx_shelxl_version_number 2016/6
_chemical_oxdiff_formula C132H176Cl2O13
_shelx_space_group_comment
;
The symmetry employed for this shelxl refinement is uniquely defined
by the following loop, which should always be used as a source of
symmetry information in preference to the above space-group names.
They are only intended as comments.
;
_reflns_odcompleteness_completeness 99.96
_reflns_odcompleteness_iscentric 1
_reflns_odcompleteness_theta 66.97
_olex2_refinement_description
;
1. Fixed Uiso
 At 1.2 times of:
  All C(H) groups, All C(H,H) groups, All C(H,H,H,H) groups
 At 1.5 times of:
  All C(H,H,H) groups, All O(H) groups
2. Restrained distances
 C5-C4A = C6-C5 = C5-C4 = C4A-C3A = C4-C3 = C3-C2A = C3A-C2A = C2A-C1 = C2A-
 C1A = C6-C57
 1.5 with sigma of 0.01
 H1-O2
 2 with sigma of 0.01
 Cl2C-C3C \\sim Cl2C-C3D
 with sigma of 0.02
 C4C-C3C \\sim C4D-C3D
 with sigma of 0.02
 C3C-C2C \\sim C3D-C2D
 with sigma of 0.02
 C2D-C1C \\sim C2C-C1C
 with sigma of 0.01
 Cl1C-C2D \\sim Cl1C-C2C
 with sigma of 0.02
 C9-C10 \\sim C9-C8A \\sim C9-C8 \\sim C8A-C7A \\sim C8-C7
 with sigma of 0.02
 C7-C9 \\sim C7A-C9 \\sim C8-C10 \\sim C8A-C10
 with sigma of 0.02
 C1-C3 \\sim C1A-C3A \\sim C2A-C4A \\sim C3-C5 \\sim C3A-C5 \\sim C4-C6 \\sim
C4A-C6
 with sigma of 0.02
 C5-C4A \\sim C6-C5 \\sim C5-C4 \\sim C4A-C3A \\sim C4-C3 \\sim C3-C2A \\sim
C3A-C2A \\sim C2A-C1 \\sim C2A-
 C1A \\sim C6-C57
 with sigma of 0.02
3. Rigid bond restraints
 C7, C8, C9, C10, C11, C8A, C7A
 with sigma for 1-2 distances of 0.01 and sigma for 1-3 distances of 0.01
 C1, C3, C4, C5, C6, C4A, C3A, C1A, C2A
 with sigma for 1-2 distances of 0.01 and sigma for 1-3 distances of 0.01
4. Uiso/Uaniso restraints and constraints
Uanis(C10) \\sim Ueq, Uanis(C9) \\sim Ueq, Uanis(C8A) \\sim Ueq, Uanis(C8)
\\sim Ueq, Uanis(C7A) \\sim Ueq, Uanis(C7) \\sim Ueq: with sigma of 0.005 and
sigma for terminal atoms of 0.01
Uanis(C1) \\sim Ueq, Uanis(C3) \\sim Ueq, Uanis(C4) \\sim Ueq, Uanis(C5) \\sim
Ueq, Uanis(C4A) \\sim Ueq, Uanis(C3A) \\sim Ueq, Uanis(C1A) \\sim Ueq,
Uanis(C2A) \\sim Ueq: with sigma of 0.005 and sigma for terminal atoms of 0.01
5. Rigid body (RIGU) restrains
 O4, Cl1C, Cl2C, C1C, C2C, C3C, C4C, C2D, C3D, C4D
 with sigma for 1-2 distances of 0.004 and sigma for 1-3 distances of 0.004
 C7, C8, C9, C10, C11, C8A, C7A
 with sigma for 1-2 distances of 0.004 and sigma for 1-3 distances of 0.004
 C1, C3, C4, C5, C6, C4A, C3A, C1A, C2A
 with sigma for 1-2 distances of 0.004 and sigma for 1-3 distances of 0.004
6. Others
 Sof(H9BC)=Sof(H9BD)=Sof(H1CC)=Sof(H1CD)=Sof(C2D)=Sof(H2D)=Sof(C3D)=Sof(H3D)=
 Sof(C4D)=Sof(H4DA)=Sof(H4DB)=Sof(H4DC)=Sof(C8A)=Sof(H8AA)=Sof(H8AB)=Sof(C7A)=
 Sof(H7AA)=Sof(H7AB)=Sof(H7AC)=1-FVAR(1)
 Sof(C7)=Sof(H7A)=Sof(H7B)=Sof(H7C)=Sof(C8)=Sof(H8A)=Sof(H8B)=Sof(H9AA)=
 Sof(H9AB)=Sof(H1CA)=Sof(H1CB)=Sof(C2C)=Sof(H2C)=Sof(C3C)=Sof(H3C)=Sof(C4C)=
 Sof(H4CA)=Sof(H4CB)=Sof(H4CC)=FVAR(1)
 Sof(H5BC)=Sof(H5BD)=Sof(C4A)=Sof(H4AA)=Sof(H4AB)=Sof(C3A)=Sof(H3AA)=Sof(H3AB)=
 Sof(C1A)=Sof(H1AA)=Sof(H1AB)=Sof(H1AC)=Sof(H2AC)=Sof(H2AD)=1-FVAR(2)
 Sof(C1)=Sof(H1A)=Sof(H1B)=Sof(H1C)=Sof(C3)=Sof(H3A)=Sof(H3B)=Sof(C4)=Sof(H4A)=
 Sof(H4B)=Sof(H5AA)=Sof(H5AB)=Sof(H2AA)=Sof(H2AB)=FVAR(2)
7.a Ternary CH refined with riding coordinates:
 C38(H38), C46(H46), C57(H57), C60(H60), C2C(H2C), C3C(H3C), C2D(H2D), C3D(H3D)
7.b Secondary CH2 refined with riding coordinates:
 C3(H3A,H3B), C4(H4A,H4B), C5(H5AA,H5AB), C5(H5BC,H5BD), C6(H6A,H6B), C8(H8A,
 H8B), C9(H9AA,H9AB), C9(H9BC,H9BD), C10(H10A,H10B), C11(H11A,H11B), C12(H12A,
 H12B), C14(H14A,H14B), C15(H15A,H15B), C16(H16A,H16B), C17(H17A,H17B),
 C18(H18A,H18B), C20(H20A,H20B), C21(H21A,H21B), C22(H22A,H22B), C23(H23A,H23B),
  C24(H24A,H24B), C50(H50A,H50B), C65(H65A,H65B), C71(H71A,H71B), C78(H78A,
 H78B), C1C(H1CA,H1CB), C1C(H1CC,H1CD), C4A(H4AA,H4AB), C3A(H3AA,H3AB),
 C2A(H2AA,H2AB), C2A(H2AC,H2AD), C8A(H8AA,H8AB)
7.c Me refined with riding coordinates:
 C128(H12Z,HE,HF)
7.d Aromatic/amide H refined with riding coordinates:
 C25(H25), C43(H43), C52(H52), C56(H56)
7.e Idealised Me refined as rotating group:
 C1(H1A,H1B,H1C), C7(H7A,H7B,H7C), C13(H13A,H13B,H13C), C19(H19A,H19B,H19C),
 C88(H88A,H88B,H88C), C89(H89A,H89B,H89C), C90(H90A,H90B,H90C), C93(H93A,H93B,
 H93C), C95(H95A,H95B,H95C), C99(H99A,H99B,H99C), C100(H10C,H10D,H10E),
 C101(H10F,H10G,H10H), C102(H10I,H10J,H10K), C103(H10L,H10M,H10N), C104(H10O,
 H10P,H10Q), C105(H10R,H10S,H10T), C106(H10U,H10V,H10W), C109(H10X,H10Y,H),
 C110(H11C,H11D,H11E), C111(H11F,H11G,H11H), C113(H11I,H11J,H11K), C114(H11L,
 H11M,H11N), C115(H11O,H11P,H11Q), C116(H11R,H11S,H11T), C117(H11U,H11V,H11W),
 C118(H11X,H11Y,HA), C119(H11Z,HB,HC), C120(H12C,H12D,H12E), C121(H12F,H12G,
 H12H), C122(H12I,H12J,H12K), C123(H12L,H12M,H12N), C124(H12O,H12P,H12Q),
 C125(H12R,H12S,H12T), C126(H12U,H12V,H12W), C127(H12X,H12Y,HD), C4C(H4CA,H4CB,
 H4CC), C4D(H4DA,H4DB,H4DC), C1A(H1AA,H1AB,H1AC), C7A(H7AA,H7AB,H7AC)
7.f Idealised tetrahedral OH refined as rotating group:
 O1(H1), O2(H2), O3(H3), O00B(H00B), O4(H4)
;
_olex2_date_sample_data_collection 2017-10-24
_olex2_date_sample_submission 2017-10-24
_olex2_submission_original_sample_id d160815_44_30
_olex2_submission_special_instructions 'No special instructions were received'
_oxdiff_exptl_absorpt_empirical_details
;
Empirical correction (ABSPACK) includes:
- Absorption correction using spherical harmonics
- Frame scaling
- Detector area scaling
;
_oxdiff_exptl_absorpt_empirical_full_max 1.402
_oxdiff_exptl_absorpt_empirical_full_min 0.871

loop_
_space_group_symop_operation_xyz
'x, y, z'
'-x+1/2, -y, z+1/2'
'-x, y+1/2, -z+1/2'
'x+1/2, -y+1/2, -z'

loop_
_atom_site_label
_atom_site_type_symbol
_atom_site_fract_x
_atom_site_fract_y
_atom_site_fract_z
_atom_site_U_iso_or_equiv
_atom_site_adp_type
_atom_site_occupancy
_atom_site_site_symmetry_order
_atom_site_calc_flag
_atom_site_refinement_flags_posn
_atom_site_refinement_flags_adp
_atom_site_refinement_flags_occupancy
_atom_site_disorder_assembly
_atom_site_disorder_group
O1 O 0.2105(3) 0.6468(2) 0.56804(9) 0.0635(10) Uani 1 1 d . . . . .
H1 H 0.234820 0.629334 0.552601 0.095 Uiso 1 1 calc DGR . . . .
O2 O 0.3248(3) 0.6107(2) 0.52090(11) 0.0698(11) Uani 1 1 d D . . . .
H2 H 0.329904 0.568683 0.514545 0.105 Uiso 1 1 calc GR . . . .
O3 O 0.3305(2) 0.4615(2) 0.51907(10) 0.0601(9) Uani 1 1 d . . . . .
H3 H 0.279076 0.448831 0.520452 0.090 Uiso 1 1 calc GR . . . .
O5 O 0.29213(16) 0.32450(12) 0.70889(6) 0.0283(5) Uani 1 1 d . . . . .
O6 O 0.19114(16) 0.40906(13) 0.72545(6) 0.0303(5) Uani 1 1 d . . . . .
O7 O 0.18629(18) 0.66311(13) 0.72582(7) 0.0365(6) Uani 1 1 d . . . . .
O8 O 0.28441(18) 0.75050(13) 0.70951(7) 0.0371(6) Uani 1 1 d . . . . .
O9 O 0.56458(18) 0.75287(13) 0.66636(6) 0.0330(5) Uani 1 1 d . . . . .
O10 O 0.66781(17) 0.66865(13) 0.65150(6) 0.0296(5) Uani 1 1 d . . . . .
O11 O 0.67300(15) 0.41450(12) 0.65153(6) 0.0265(5) Uani 1 1 d . . . . .
O12 O 0.57175(16) 0.32758(12) 0.66594(6) 0.0280(5) Uani 1 1 d . . . . .
C1 C 0.1593(11) 0.7345(12) 0.9066(3) 0.084(5) Uani 0.563(11) 1 d D U P A 1
H1A H 0.123176 0.692247 0.903879 0.126 Uiso 0.563(11) 1 calc GR . P A 1
H1B H 0.122987 0.776522 0.909663 0.126 Uiso 0.563(11) 1 calc GR . P A 1
H1C H 0.196245 0.727893 0.924532 0.126 Uiso 0.563(11) 1 calc GR . P A 1
C3 C 0.1860(7) 0.7115(6) 0.8501(2) 0.072(3) Uani 0.563(11) 1 d D U P A 1
H3A H 0.131092 0.733181 0.843645 0.086 Uiso 0.563(11) 1 calc R . P A 1
H3B H 0.175454 0.660204 0.853974 0.086 Uiso 0.563(11) 1 calc R . P A 1
C4 C 0.2490(5) 0.7183(5) 0.8244(2) 0.055(2) Uani 0.563(11) 1 d D U P A 1
H4A H 0.216042 0.721989 0.805098 0.067 Uiso 0.563(11) 1 calc R . P A 1
H4B H 0.279606 0.764105 0.827140 0.067 Uiso 0.563(11) 1 calc R . P A 1
C5 C 0.3118(4) 0.6640(3) 0.82039(12) 0.0701(16) Uani 1 1 d D U . . .
H5AA H 0.281543 0.618493 0.816530 0.084 Uiso 0.563(11) 1 calc R . P A 1
H5AB H 0.343360 0.658667 0.839918 0.084 Uiso 0.563(11) 1 calc R . P A 1
H5BC H 0.264071 0.696890 0.815512 0.084 Uiso 0.437(11) 1 calc R . P A 2
H5BD H 0.288988 0.615263 0.817352 0.084 Uiso 0.437(11) 1 calc R . P A 2
C6 C 0.3759(3) 0.6745(2) 0.79536(9) 0.0439(10) Uani 1 1 d D U . . .
H6A H 0.419820 0.636592 0.796865 0.053 Uiso 1 1 calc R . . . .
H6B H 0.405094 0.720824 0.798568 0.053 Uiso 1 1 calc R . . . .
C7 C 0.1641(11) 0.4944(10) 0.9007(4) 0.090(5) Uani 0.583(11) 1 d D U P B 1
H7A H 0.120072 0.459666 0.894912 0.135 Uiso 0.583(11) 1 calc GR . P B 1
H7B H 0.138568 0.542048 0.901834 0.135 Uiso 0.583(11) 1 calc GR . P B 1
H7C H 0.188053 0.481554 0.920688 0.135 Uiso 0.583(11) 1 calc GR . P B 1
C8 C 0.2349(7) 0.4942(6) 0.8768(2) 0.055(2) Uani 0.583(11) 1 d D U P B 1
H8A H 0.274339 0.534540 0.880811 0.066 Uiso 0.583(11) 1 calc R . P B 1
H8B H 0.209522 0.501242 0.856249 0.066 Uiso 0.583(11) 1 calc R . P B 1
C9 C 0.2861(4) 0.4239(3) 0.87714(11) 0.0517(11) Uani 1 1 d D U . . .
H9AA H 0.316151 0.419045 0.897001 0.062 Uiso 0.583(11) 1 calc R . P B 1
H9AB H 0.246113 0.383184 0.875046 0.062 Uiso 0.583(11) 1 calc R . P B 1
H9BC H 0.267830 0.374315 0.881431 0.062 Uiso 0.417(11) 1 calc R . P B 2
H9BD H 0.315449 0.441755 0.895718 0.062 Uiso 0.417(11) 1 calc R . P B 2
C10 C 0.3508(3) 0.4218(3) 0.85135(10) 0.0460(10) Uani 1 1 d D U . . .
H10A H 0.382609 0.467475 0.851251 0.055 Uiso 1 1 calc R . . . .
H10B H 0.392545 0.383372 0.855691 0.055 Uiso 1 1 calc R . . . .
C11 C 0.3140(3) 0.4098(2) 0.81976(9) 0.0380(8) Uani 1 1 d . U . . .
H11A H 0.275965 0.450231 0.814556 0.046 Uiso 1 1 calc R . . . .
H11B H 0.278530 0.365987 0.820105 0.046 Uiso 1 1 calc R . . . .
C12 C 0.3814(2) 0.40231(19) 0.79492(8) 0.0307(7) Uani 1 1 d . . . . .
H12A H 0.413732 0.357565 0.798247 0.037 Uiso 1 1 calc R . . . .
H12B H 0.422250 0.442510 0.796508 0.037 Uiso 1 1 calc R . . . .
C13 C 1.0585(4) 0.4818(5) 0.79985(18) 0.085(2) Uani 1 1 d . . . . .
H13A H 1.064255 0.520608 0.784936 0.128 Uiso 1 1 calc GR . . . .
H13B H 1.088029 0.439321 0.792178 0.128 Uiso 1 1 calc GR . . . .
H13C H 1.083996 0.496438 0.819380 0.128 Uiso 1 1 calc GR . . . .
C14 C 0.9636(3) 0.4649(4) 0.80461(12) 0.0584(12) Uani 1 1 d . . . . .
H14A H 0.958279 0.424728 0.819214 0.070 Uiso 1 1 calc R . . . .
H14B H 0.935014 0.506871 0.813826 0.070 Uiso 1 1 calc R . . . .
C15 C 0.9182(3) 0.4454(3) 0.77500(12) 0.0510(11) Uani 1 1 d . . . . .
H15A H 0.946701 0.403249 0.765970 0.061 Uiso 1 1 calc R . . . .
H15B H 0.924554 0.485418 0.760360 0.061 Uiso 1 1 calc R . . . .
C16 C 0.8218(3) 0.4289(2) 0.77885(10) 0.0428(9) Uani 1 1 d . . . . .
H16A H 0.814873 0.385078 0.791272 0.051 Uiso 1 1 calc R . . . .
H16B H 0.793699 0.468626 0.789875 0.051 Uiso 1 1 calc R . . . .
C17 C 0.7791(2) 0.4186(2) 0.74797(10) 0.0361(8) Uani 1 1 d . . . . .
H17A H 0.806288 0.377377 0.737634 0.043 Uiso 1 1 calc R . . . .
H17B H 0.790391 0.461304 0.735279 0.043 Uiso 1 1 calc R . . . .
C18 C 0.6823(2) 0.40601(18) 0.74898(8) 0.0294(7) Uani 1 1 d . . . . .
H18A H 0.654781 0.444302 0.761099 0.035 Uiso 1 1 calc R . . . .
H18B H 0.670410 0.359972 0.759239 0.035 Uiso 1 1 calc R . . . .
C19 C 1.0454(4) 0.7383(4) 0.77959(17) 0.0744(18) Uani 1 1 d . . . . .
H19A H 1.071195 0.705096 0.764929 0.112 Uiso 1 1 calc GR . . . .
H19B H 1.060578 0.723951 0.800482 0.112 Uiso 1 1 calc GR . . . .
H19C H 1.066931 0.786602 0.775692 0.112 Uiso 1 1 calc GR . . . .
C20 C 0.9489(3) 0.7374(3) 0.77600(13) 0.0531(11) Uani 1 1 d . . . . .
H20A H 0.933941 0.754309 0.755186 0.064 Uiso 1 1 calc R . . . .
H20B H 0.923298 0.770930 0.790935 0.064 Uiso 1 1 calc R . . . .
C21 C 0.9105(3) 0.6633(3) 0.78090(11) 0.0463(10) Uani 1 1 d . . . . .
H21A H 0.932157 0.631179 0.764635 0.056 Uiso 1 1 calc R . . . .
H21B H 0.931096 0.644498 0.800773 0.056 Uiso 1 1 calc R . . . .
C22 C 0.8131(3) 0.6607(2) 0.78070(10) 0.0389(8) Uani 1 1 d . . . . .
H22A H 0.790974 0.697753 0.794787 0.047 Uiso 1 1 calc R . . . .
H22B H 0.794256 0.613757 0.788591 0.047 Uiso 1 1 calc R . . . .
C23 C 0.7739(3) 0.6724(2) 0.74880(9) 0.0380(8) Uani 1 1 d . . . . .
H23A H 0.796865 0.717250 0.740111 0.046 Uiso 1 1 calc R . . . .
H23B H 0.791782 0.632848 0.735204 0.046 Uiso 1 1 calc R . . . .
C24 C 0.6768(3) 0.67635(19) 0.74910(9) 0.0331(7) Uani 1 1 d . . . . .
H24A H 0.658839 0.720118 0.760041 0.040 Uiso 1 1 calc R . . . .
H24B H 0.653839 0.634880 0.760488 0.040 Uiso 1 1 calc R . . . .
C25 C 0.6451(2) 0.54116(18) 0.71468(7) 0.0248(6) Uani 1 1 d . . . . .
H25 H 0.636129 0.541129 0.736207 0.030 Uiso 1 1 calc R . . . .
C26 C 0.6609(2) 0.60559(17) 0.66806(8) 0.0261(6) Uani 1 1 d . . . . .
C27 C 0.3759(2) 0.34730(16) 0.71117(8) 0.0252(6) Uani 1 1 d . . . . .
C28 C 0.5182(2) 0.34929(17) 0.68943(8) 0.0255(6) Uani 1 1 d . . . . .
C29 C 0.5495(2) 0.38337(16) 0.71543(8) 0.0246(6) Uani 1 1 d . . . . .
C30 C 0.6501(2) 0.60653(17) 0.69963(8) 0.0258(6) Uani 1 1 d . . . . .
C31 C 0.6526(2) 0.47592(17) 0.69974(8) 0.0249(6) Uani 1 1 d . . . . .
C32 C 0.6928(2) 0.5392(2) 0.55900(8) 0.0280(6) Uani 1 1 d . . . . .
C33 C 0.6639(2) 0.47718(17) 0.66787(7) 0.0238(6) Uani 1 1 d . . . . .
C34 C 0.6862(2) 0.54008(19) 0.59173(8) 0.0269(6) Uani 1 1 d . . . . .
C35 C 0.3001(2) 0.47171(17) 0.75378(8) 0.0267(6) Uani 1 1 d . . . . .
C36 C 0.4313(2) 0.33004(17) 0.68717(8) 0.0264(6) Uani 1 1 d . . . . .
C37 C 0.4016(2) 0.29278(18) 0.66064(9) 0.0291(7) Uani 1 1 d . . . . .
C38 C 0.6440(2) 0.40496(17) 0.71660(8) 0.0253(6) Uani 1 1 d . . . . .
H38 H 0.676745 0.368697 0.704545 0.030 Uiso 1 1 calc R . . . .
C39 C 0.4054(2) 0.38163(16) 0.73751(8) 0.0260(6) Uani 1 1 d . . . . .
C40 C 0.6348(2) 0.4269(2) 0.52985(8) 0.0326(7) Uani 1 1 d . . . . .
C41 C 0.2289(2) 0.47202(17) 0.73496(8) 0.0270(6) Uani 1 1 d . . . . .
C42 C 0.2729(3) 0.22775(18) 0.60181(8) 0.0316(7) Uani 1 1 d . . . . .
C43 C 0.4924(2) 0.39864(17) 0.73892(8) 0.0248(6) Uani 1 1 d . . . . .
H43 H 0.513535 0.421705 0.756773 0.030 Uiso 1 1 calc R . . . .
C44 C 0.6679(2) 0.54159(18) 0.65160(7) 0.0251(6) Uani 1 1 d . . . . .
C45 C 0.3998(3) 0.69520(18) 0.73780(9) 0.0320(7) Uani 1 1 d . . . . .
C46 C 0.3425(2) 0.40142(17) 0.76260(8) 0.0272(6) Uani 1 1 d . . . . .
H46 H 0.296656 0.364210 0.762576 0.033 Uiso 1 1 calc R . . . .
C47 C 0.6782(2) 0.54174(18) 0.61927(7) 0.0255(6) Uani 1 1 d . . . . .
C48 C 0.7354(2) 0.6031(2) 0.54298(9) 0.0315(7) Uani 1 1 d . . . . .
C49 C 0.6622(2) 0.4838(2) 0.54416(8) 0.0302(7) Uani 1 1 d . . . . .
C50 C 0.5956(2) 0.37953(18) 0.64379(8) 0.0291(7) Uani 1 1 d . . . . .
H50A H 0.602240 0.356078 0.623609 0.035 Uiso 1 1 calc R . . . .
H50B H 0.549272 0.415356 0.641972 0.035 Uiso 1 1 calc R . . . .
C51 C 0.5440(3) 0.69632(18) 0.71566(9) 0.0305(7) Uani 1 1 d . . . . .
C52 C 0.4875(3) 0.67927(18) 0.73920(8) 0.0312(7) Uani 1 1 d . . . . .
H52 H 0.509108 0.655942 0.756904 0.037 Uiso 1 1 calc R . . . .
C53 C 0.1908(2) 0.23192(18) 0.59575(8) 0.0306(7) Uani 1 1 d . . . . .
C54 C 0.2264(2) 0.60046(18) 0.73512(9) 0.0305(7) Uani 1 1 d . . . . .
C55 C 0.3528(2) 0.22265(18) 0.61113(9) 0.0302(7) Uani 1 1 d . . . . .
C56 C 0.3337(2) 0.53744(18) 0.76291(8) 0.0279(6) Uani 1 1 d . . . . .
H56 H 0.382956 0.537862 0.775672 0.033 Uiso 1 1 calc R . . . .
C57 C 0.3380(3) 0.67348(18) 0.76313(9) 0.0345(8) Uani 1 1 d D . . . .
H57 H 0.290762 0.709446 0.762998 0.041 Uiso 1 1 calc R . . . .
C58 C 0.0651(2) 0.5387(2) 0.68535(9) 0.0354(8) Uani 1 1 d . . . . .
C59 C 0.2979(2) 0.60261(18) 0.75409(9) 0.0307(7) Uani 1 1 d . . . . .
C60 C 0.6386(2) 0.67699(18) 0.71672(8) 0.0298(7) Uani 1 1 d . . . . .
H60 H 0.669954 0.714306 0.704821 0.036 Uiso 1 1 calc R . . . .
C61 C 0.4213(2) 0.17643(19) 0.59597(9) 0.0327(7) Uani 1 1 d . . . . .
C62 C 0.3920(3) 0.78248(19) 0.66087(10) 0.0378(8) Uani 1 1 d . . . . .
C63 C 0.4237(3) 0.74707(18) 0.68721(9) 0.0324(7) Uani 1 1 d . . . . .
C64 C 0.5114(3) 0.72991(17) 0.68988(9) 0.0311(7) Uani 1 1 d . . . . .
C65 C 0.2301(2) 0.37575(19) 0.69991(9) 0.0304(7) Uani 1 1 d . . . . .
H65A H 0.257840 0.412496 0.687004 0.037 Uiso 1 1 calc R . . . .
H65B H 0.185408 0.352076 0.687424 0.037 Uiso 1 1 calc R . . . .
C66 C 0.3777(2) 0.26204(18) 0.63798(9) 0.0299(7) Uani 1 1 d . . . . .
C67 C 0.3653(3) 0.8120(2) 0.63842(11) 0.0405(9) Uani 1 1 d . . . . .
C68 C 0.1206(2) 0.53588(19) 0.70424(9) 0.0324(7) Uani 1 1 d . . . . .
C69 C 0.3692(3) 0.72888(17) 0.71164(10) 0.0333(8) Uani 1 1 d . . . . .
C70 C 0.0010(2) 0.5431(2) 0.66196(9) 0.0377(8) Uani 1 1 d . . . . .
C71 C 0.2237(3) 0.6984(2) 0.70056(10) 0.0380(8) Uani 1 1 d . . . . .
H71A H 0.178004 0.721563 0.688398 0.046 Uiso 1 1 calc R . . . .
H71B H 0.252152 0.662717 0.687288 0.046 Uiso 1 1 calc R . . . .
C72 C 0.1596(3) 0.2874(2) 0.57566(9) 0.0330(7) Uani 1 1 d . . . . .
C73 C 0.6934(3) 0.3635(2) 0.52226(9) 0.0363(8) Uani 1 1 d . . . . .
C74 C 0.4160(3) 0.8328(2) 0.56083(10) 0.0375(8) Uani 1 1 d . . . . .
C75 C 0.1910(2) 0.53635(19) 0.72518(8) 0.0301(7) Uani 1 1 d . . . . .
C76 C 0.3324(3) 0.8492(2) 0.61229(10) 0.0379(8) Uani 1 1 d . . . . .
C77 C 0.4023(3) 0.7732(2) 0.54041(10) 0.0391(8) Uani 1 1 d . . . . .
C78 C 0.5891(3) 0.70210(19) 0.64408(9) 0.0323(7) Uani 1 1 d . . . . .
H78A H 0.594542 0.726003 0.623953 0.039 Uiso 1 1 calc R . . . .
H78B H 0.543840 0.665355 0.642317 0.039 Uiso 1 1 calc R . . . .
C79 C 0.5458(3) 0.4215(2) 0.52141(9) 0.0363(8) Uani 1 1 d . . . . .
C80 C 0.3876(3) 0.6555(2) 0.50614(11) 0.0409(9) Uani 1 1 d . . . . .
C81 C 0.3939(3) 0.7212(2) 0.52466(11) 0.0410(9) Uani 1 1 d . . . . .
C82 C -0.0512(3) 0.4753(2) 0.65453(10) 0.0400(9) Uani 1 1 d . . . . .
C83 C 0.1321(3) 0.3340(2) 0.55967(10) 0.0402(9) Uani 1 1 d . . . . .
C84 C 0.3702(3) 0.8401(2) 0.58611(11) 0.0407(9) Uani 1 1 d . . . . .
C85 C -0.0182(3) 0.6663(3) 0.63429(11) 0.0444(10) Uani 1 1 d . . . . .
C86 C 0.1246(3) 0.1828(2) 0.61108(9) 0.0339(8) Uani 1 1 d . . . . .
C87 C -0.0100(3) 0.6051(3) 0.64827(11) 0.0444(10) Uani 1 1 d . . . . .
C88 C 0.7282(3) 0.5958(3) 0.50816(10) 0.0418(9) Uani 1 1 d . . . . .
H88A H 0.758569 0.552768 0.501495 0.063 Uiso 1 1 calc GR . . . .
H88B H 0.753755 0.637698 0.498325 0.063 Uiso 1 1 calc GR . . . .
H88C H 0.667733 0.592251 0.502355 0.063 Uiso 1 1 calc GR . . . .
C89 C 0.1691(3) 0.1268(2) 0.63065(11) 0.0446(9) Uani 1 1 d . . . . .
H89A H 0.206397 0.097576 0.617688 0.067 Uiso 1 1 calc GR . . . .
H89B H 0.126045 0.096385 0.640444 0.067 Uiso 1 1 calc GR . . . .
H89C H 0.203513 0.150503 0.646430 0.067 Uiso 1 1 calc GR . . . .
C90 C 0.6910(3) 0.6716(2) 0.55359(11) 0.0404(9) Uani 1 1 d . . . . .
H90A H 0.629857 0.669144 0.548563 0.061 Uiso 1 1 calc GR . . . .
H90B H 0.716722 0.712700 0.543213 0.061 Uiso 1 1 calc GR . . . .
H90C H 0.697858 0.676857 0.575794 0.061 Uiso 1 1 calc GR . . . .
C91 C 0.4715(3) 0.4149(2) 0.51518(10) 0.0413(9) Uani 1 1 d . . . . .
C92 C 0.1012(3) 0.3933(3) 0.54030(11) 0.0445(10) Uani 1 1 d . . . . .
C93 C 0.8297(2) 0.6046(2) 0.55211(10) 0.0379(8) Uani 1 1 d . . . . .
H93A H 0.834389 0.607812 0.574449 0.057 Uiso 1 1 calc GR . . . .
H93B H 0.857547 0.645996 0.542725 0.057 Uiso 1 1 calc GR . . . .
H93C H 0.857698 0.560817 0.545004 0.057 Uiso 1 1 calc GR . . . .
C94 C 0.0342(3) 0.6786(3) 0.60765(12) 0.0486(11) Uani 1 1 d . . . . .
C95 C 0.4522(3) 0.1207(2) 0.61965(11) 0.0417(9) Uani 1 1 d . . . . .
H95A H 0.472140 0.145182 0.638157 0.062 Uiso 1 1 calc GR . . . .
H95B H 0.499336 0.092842 0.610882 0.062 Uiso 1 1 calc GR . . . .
H95C H 0.404758 0.088757 0.624902 0.062 Uiso 1 1 calc GR . . . .
C96 C 0.4888(3) 0.8853(2) 0.55317(10) 0.0407(9) Uani 1 1 d . . . . .
C97 C 0.2554(3) 0.8984(2) 0.61771(12) 0.0445(10) Uani 1 1 d . . . . .
C98 C 0.3807(3) 0.4034(2) 0.50711(12) 0.0444(9) Uani 1 1 d . . . . .
C99 C -0.1078(3) 0.4594(3) 0.68251(11) 0.0466(9) Uani 1 1 d . . . . .
H99A H -0.071635 0.452910 0.700628 0.070 Uiso 1 1 calc GR . . . .
H99B H -0.140933 0.415884 0.678794 0.070 Uiso 1 1 calc GR . . . .
H99C H -0.147097 0.499439 0.685930 0.070 Uiso 1 1 calc GR . . . .
C100 C 0.5730(3) 0.8431(3) 0.54965(11) 0.0440(9) Uani 1 1 d . . . . .
H10C H 0.591268 0.825300 0.569719 0.066 Uiso 1 1 calc GR . . . .
H10D H 0.617432 0.874419 0.541236 0.066 Uiso 1 1 calc GR . . . .
H10E H 0.563882 0.802783 0.535740 0.066 Uiso 1 1 calc GR . . . .
C101 C 0.7860(3) 0.3802(2) 0.53129(11) 0.0435(9) Uani 1 1 d . . . . .
H10F H 0.806666 0.421002 0.519380 0.065 Uiso 1 1 calc GR . . . .
H10G H 0.822185 0.338577 0.527097 0.065 Uiso 1 1 calc GR . . . .
H10H H 0.788548 0.391604 0.553182 0.065 Uiso 1 1 calc GR . . . .
C102 C 0.3847(3) 0.1386(2) 0.56770(11) 0.0452(10) Uani 1 1 d . . . . .
H10I H 0.337132 0.107667 0.573918 0.068 Uiso 1 1 calc GR . . . .
H10J H 0.429543 0.109713 0.558084 0.068 Uiso 1 1 calc GR . . . .
H10K H 0.363891 0.174194 0.553044 0.068 Uiso 1 1 calc GR . . . .
C103 C 0.0711(3) 0.1461(3) 0.58646(11) 0.0459(10) Uani 1 1 d . . . . .
H10L H 0.043266 0.182279 0.573647 0.069 Uiso 1 1 calc GR . . . .
H10M H 0.027299 0.116309 0.596194 0.069 Uiso 1 1 calc GR . . . .
H10N H 0.108237 0.116272 0.573701 0.069 Uiso 1 1 calc GR . . . .
C104 C 0.4968(3) 0.2237(3) 0.58663(12) 0.0461(10) Uani 1 1 d . . . . .
H10O H 0.476260 0.262372 0.573462 0.069 Uiso 1 1 calc GR . . . .
H10P H 0.538964 0.195020 0.575448 0.069 Uiso 1 1 calc GR . . . .
H10Q H 0.523493 0.243829 0.605009 0.069 Uiso 1 1 calc GR . . . .
C105 C 0.6620(3) 0.2979(2) 0.53980(12) 0.0468(10) Uani 1 1 d . . . . .
H10R H 0.664942 0.307273 0.561859 0.070 Uiso 1 1 calc GR . . . .
H10S H 0.698325 0.256941 0.534766 0.070 Uiso 1 1 calc GR . . . .
H10T H 0.602666 0.287539 0.534002 0.070 Uiso 1 1 calc GR . . . .
C106 C 0.6886(4) 0.3487(3) 0.48778(11) 0.0511(11) Uani 1 1 d . . . . .
H10U H 0.628481 0.344162 0.481595 0.077 Uiso 1 1 calc GR . . . .
H10V H 0.719037 0.304345 0.483131 0.077 Uiso 1 1 calc GR . . . .
H10W H 0.715113 0.388249 0.476574 0.077 Uiso 1 1 calc GR . . . .
C107 C 0.1364(3) 0.6824(3) 0.55896(11) 0.0486(10) Uani 1 1 d . . . . .
C108 C -0.0807(3) 0.7243(2) 0.64456(13) 0.0474(10) Uani 1 1 d . . . . .
C109 C -0.1075(3) 0.4887(3) 0.62676(12) 0.0545(12) Uani 1 1 d . . . . .
H10X H -0.148577 0.526756 0.631439 0.082 Uiso 1 1 calc GR . . . .
H10Y H -0.138620 0.444998 0.621544 0.082 Uiso 1 1 calc GR . . . .
H H -0.071759 0.503162 0.609385 0.082 Uiso 1 1 calc GR . . . .
C110 C 0.4994(3) 0.9408(3) 0.57841(14) 0.0535(12) Uani 1 1 d . . . . .
H11C H 0.444881 0.965529 0.581672 0.080 Uiso 1 1 calc GR . . . .
H11D H 0.543306 0.975386 0.572358 0.080 Uiso 1 1 calc GR . . . .
H11E H 0.516893 0.917116 0.597424 0.080 Uiso 1 1 calc GR . . . .
C111 C 0.2818(3) 0.9535(2) 0.64231(13) 0.0513(11) Uani 1 1 d . . . . .
H11F H 0.293548 0.928826 0.661660 0.077 Uiso 1 1 calc GR . . . .
H11G H 0.235162 0.987751 0.645313 0.077 Uiso 1 1 calc GR . . . .
H11H H 0.333379 0.978766 0.635566 0.077 Uiso 1 1 calc GR . . . .
C112 C 0.0804(3) 0.6838(3) 0.58583(12) 0.0506(11) Uani 1 1 d . . . . .
C113 C 0.0100(3) 0.4137(3) 0.64858(14) 0.0558(13) Uani 1 1 d . . . . .
H11I H 0.045301 0.424429 0.630595 0.084 Uiso 1 1 calc GR . . . .
H11J H -0.022880 0.370022 0.644846 0.084 Uiso 1 1 calc GR . . . .
H11K H 0.047074 0.406868 0.666467 0.084 Uiso 1 1 calc GR . . . .
C114 C 0.0671(3) 0.2286(3) 0.63158(11) 0.0480(10) Uani 1 1 d . . . . .
H11L H 0.102141 0.252078 0.647243 0.072 Uiso 1 1 calc GR . . . .
H11M H 0.024216 0.198265 0.641514 0.072 Uiso 1 1 calc GR . . . .
H11N H 0.038250 0.264782 0.619099 0.072 Uiso 1 1 calc GR . . . .
C115 C 0.2301(3) 0.9365(2) 0.58797(13) 0.0524(12) Uani 1 1 d . . . . .
H11O H 0.277998 0.966045 0.580914 0.079 Uiso 1 1 calc GR . . . .
H11P H 0.180077 0.966764 0.591742 0.079 Uiso 1 1 calc GR . . . .
H11Q H 0.216185 0.901016 0.572259 0.079 Uiso 1 1 calc GR . . . .
C116 C 0.1805(3) 0.8547(3) 0.62987(13) 0.0521(11) Uani 1 1 d . . . . .
H11R H 0.163509 0.819315 0.614500 0.078 Uiso 1 1 calc GR . . . .
H11S H 0.132077 0.886393 0.634182 0.078 Uiso 1 1 calc GR . . . .
H11T H 0.197714 0.830280 0.648738 0.078 Uiso 1 1 calc GR . . . .
C117 C -0.1499(3) 0.7325(3) 0.61954(13) 0.0519(11) Uani 1 1 d . . . . .
H11U H -0.123161 0.748668 0.600459 0.078 Uiso 1 1 calc GR . . . .
H11V H -0.192533 0.767697 0.626180 0.078 Uiso 1 1 calc GR . . . .
H11W H -0.178088 0.686515 0.616119 0.078 Uiso 1 1 calc GR . . . .
C118 C -0.1231(3) 0.7038(3) 0.67444(12) 0.0527(11) Uani 1 1 d . . . . .
H11X H -0.154223 0.658853 0.671785 0.079 Uiso 1 1 calc GR . . . .
H11Y H -0.163287 0.741369 0.680566 0.079 Uiso 1 1 calc GR . . . .
HA H -0.079333 0.698000 0.690325 0.079 Uiso 1 1 calc GR . . . .
C119 C 0.4656(4) 0.9241(3) 0.52354(13) 0.0554(13) Uani 1 1 d . . . . .
H11Z H 0.456461 0.889118 0.507179 0.083 Uiso 1 1 calc GR . . . .
HB H 0.512484 0.956188 0.517783 0.083 Uiso 1 1 calc GR . . . .
HC H 0.413161 0.951821 0.526639 0.083 Uiso 1 1 calc GR . . . .
C120 C 0.0185(3) 0.4241(3) 0.55357(13) 0.0525(11) Uani 1 1 d . . . . .
H12C H -0.022277 0.385359 0.557428 0.079 Uiso 1 1 calc GR . . . .
H12D H -0.006453 0.457875 0.538944 0.079 Uiso 1 1 calc GR . . . .
H12E H 0.031127 0.448771 0.572828 0.079 Uiso 1 1 calc GR . . . .
C121 C 0.0872(4) 0.3686(3) 0.50737(12) 0.0600(13) Uani 1 1 d . . . . .
H12F H 0.141236 0.350612 0.498976 0.090 Uiso 1 1 calc GR . . . .
H12G H 0.067097 0.408797 0.494960 0.090 Uiso 1 1 calc GR . . . .
H12H H 0.044205 0.330495 0.507028 0.090 Uiso 1 1 calc GR . . . .
C122 C 0.3594(5) 0.6727(3) 0.47387(14) 0.0696(17) Uani 1 1 d . . . . .
H12I H 0.375098 0.633349 0.460209 0.104 Uiso 1 1 calc GR . . . .
H12J H 0.387652 0.716560 0.467008 0.104 Uiso 1 1 calc GR . . . .
H12K H 0.297165 0.679398 0.473466 0.104 Uiso 1 1 calc GR . . . .
C123 C 0.3711(4) 0.4066(5) 0.47286(16) 0.080(2) Uani 1 1 d . . . . .
H12L H 0.310600 0.401108 0.467403 0.120 Uiso 1 1 calc GR . . . .
H12M H 0.404486 0.368108 0.463478 0.120 Uiso 1 1 calc GR . . . .
H12N H 0.392044 0.452707 0.465369 0.120 Uiso 1 1 calc GR . . . .
C124 C 0.4733(4) 0.6173(3) 0.50728(18) 0.0667(16) Uani 1 1 d . . . . .
H12O H 0.490284 0.610166 0.528683 0.100 Uiso 1 1 calc GR . . . .
H12P H 0.516718 0.646138 0.496810 0.100 Uiso 1 1 calc GR . . . .
H12Q H 0.468344 0.570899 0.497092 0.100 Uiso 1 1 calc GR . . . .
C125 C 0.1606(4) 0.7561(3) 0.54807(14) 0.0643(15) Uani 1 1 d . . . . .
H12R H 0.186020 0.782900 0.565054 0.096 Uiso 1 1 calc GR . . . .
H12S H 0.109331 0.780896 0.540745 0.096 Uiso 1 1 calc GR . . . .
H12T H 0.202213 0.752209 0.531338 0.096 Uiso 1 1 calc GR . . . .
C126 C 0.3495(4) 0.3345(3) 0.5203(2) 0.0732(19) Uani 1 1 d . . . . .
H12U H 0.362691 0.332982 0.542287 0.110 Uiso 1 1 calc GR . . . .
H12V H 0.377887 0.294610 0.509994 0.110 Uiso 1 1 calc GR . . . .
H12W H 0.287400 0.330767 0.517429 0.110 Uiso 1 1 calc GR . . . .
C127 C -0.0325(4) 0.7954(3) 0.6483(2) 0.0735(17) Uani 1 1 d . . . . .
H12X H 0.010028 0.790768 0.664741 0.110 Uiso 1 1 calc GR . . . .
H12Y H -0.073258 0.833184 0.653579 0.110 Uiso 1 1 calc GR . . . .
HD H -0.003491 0.807407 0.629110 0.110 Uiso 1 1 calc GR . . . .
C128 C 0.0890(5) 0.6440(4) 0.53397(14) 0.0737(17) Uani 1 1 d . . . . .
H12Z H 0.037600 0.671078 0.528447 0.111 Uiso 1 1 calc R . . . .
HE H 0.126099 0.639287 0.515975 0.111 Uiso 1 1 calc R . . . .
HF H 0.072325 0.596458 0.541187 0.111 Uiso 1 1 calc R . . . .
O00B O 0.1648(2) 0.44843(18) 0.53911(8) 0.0507(8) Uani 1 1 d . . . . .
H00B H 0.172657 0.464910 0.556781 0.076 Uiso 1 1 calc GR . . . .
O4 O 0.1856(3) 0.5164(2) 0.59314(10) 0.0616(9) Uani 1 1 d . U . . .
H4 H 0.187867 0.557741 0.585760 0.092 Uiso 1 1 calc GR . . . .
Cl1C Cl 0.35962(12) 0.52404(15) 0.65977(4) 0.0958(7) Uani 1 1 d D U . . .
Cl2C Cl 0.47612(9) 0.54503(11) 0.59748(4) 0.0743(4) Uani 1 1 d D U . . .
C1C C 0.2238(4) 0.5163(4) 0.62315(15) 0.0639(14) Uani 1 1 d D U . . .
H1CA H 0.224382 0.467109 0.631407 0.077 Uiso 0.583(11) 1 calc R . P B 1
H1CB H 0.189515 0.546431 0.637152 0.077 Uiso 0.583(11) 1 calc R . P B 1
H1CC H 0.200020 0.476377 0.635320 0.077 Uiso 0.417(11) 1 calc R . P B 2
H1CD H 0.209757 0.561390 0.633805 0.077 Uiso 0.417(11) 1 calc R . P B 2
C2C C 0.3156(6) 0.5450(6) 0.6214(2) 0.055(2) Uani 0.583(11) 1 d D U P B 1
H2C H 0.315675 0.597592 0.617673 0.066 Uiso 0.583(11) 1 calc R . P B 1
C3C C 0.3696(5) 0.5070(4) 0.5978(2) 0.049(2) Uani 0.583(11) 1 d D U P B 1
H3C H 0.343327 0.515698 0.577212 0.058 Uiso 0.583(11) 1 calc R . P B 1
C4C C 0.3775(6) 0.4245(5) 0.6023(3) 0.063(3) Uani 0.583(11) 1 d D U P B 1
H4CA H 0.400012 0.402829 0.583530 0.095 Uiso 0.583(11) 1 calc GR . P B 1
H4CB H 0.320992 0.404512 0.606868 0.095 Uiso 0.583(11) 1 calc GR . P B 1
H4CC H 0.416597 0.414607 0.619353 0.095 Uiso 0.583(11) 1 calc GR . P B 1
C2D C 0.3223(7) 0.5082(9) 0.6208(3) 0.065(4) Uani 0.417(11) 1 d D U P B 2
H2D H 0.339084 0.459806 0.613325 0.078 Uiso 0.417(11) 1 calc R . P B 2
C3D C 0.3656(8) 0.5664(7) 0.6028(3) 0.057(3) Uani 0.417(11) 1 d D U P B 2
H3D H 0.338504 0.567103 0.582020 0.069 Uiso 0.417(11) 1 calc R . P B 2
C4D C 0.3611(11) 0.6417(7) 0.6152(4) 0.066(4) Uani 0.417(11) 1 d D U P B 2
H4DA H 0.381430 0.642172 0.636463 0.099 Uiso 0.417(11) 1 calc GR . P B 2
H4DB H 0.301723 0.658551 0.614514 0.099 Uiso 0.417(11) 1 calc GR . P B 2
H4DC H 0.397232 0.673031 0.602752 0.099 Uiso 0.417(11) 1 calc GR . P B 2
C4A C 0.3246(6) 0.6706(6) 0.85197(18) 0.048(2) Uani 0.437(11) 1 d D U P A 2
H4AA H 0.360542 0.713565 0.854956 0.058 Uiso 0.437(11) 1 calc R . P A 2
H4AB H 0.360102 0.629319 0.858218 0.058 Uiso 0.437(11) 1 calc R . P A 2
C3A C 0.2528(7) 0.6757(6) 0.8749(2) 0.059(3) Uani 0.437(11) 1 d D U P A 2
H3AA H 0.207562 0.641476 0.868879 0.070 Uiso 0.437(11) 1 calc R . P A 2
H3AB H 0.275002 0.660333 0.895118 0.070 Uiso 0.437(11) 1 calc R . P A 2
C1A C 0.1451(10) 0.7602(10) 0.9018(3) 0.055(4) Uani 0.437(11) 1 d D U P A 2
H1AA H 0.103207 0.721252 0.901660 0.082 Uiso 0.437(11) 1 calc GR . P A 2
H1AB H 0.116428 0.805073 0.896642 0.082 Uiso 0.437(11) 1 calc GR . P A 2
H1AC H 0.170927 0.763950 0.922177 0.082 Uiso 0.437(11) 1 calc GR . P A 2
C2A C 0.2140(5) 0.7451(4) 0.87847(16) 0.090(2) Uani 1 1 d D U . . .
H2AA H 0.218884 0.796965 0.874711 0.109 Uiso 0.563(11) 1 calc R . P A 1
H2AB H 0.272284 0.727284 0.883180 0.109 Uiso 0.563(11) 1 calc R . P A 1
H2AC H 0.190148 0.758174 0.858231 0.109 Uiso 0.437(11) 1 calc R . P A 2
H2AD H 0.261238 0.778952 0.882643 0.109 Uiso 0.437(11) 1 calc R . P A 2
C8A C 0.2093(9) 0.4668(11) 0.8725(4) 0.070(4) Uani 0.417(11) 1 d D U P B 2
H8AA H 0.178105 0.449130 0.854238 0.084 Uiso 0.417(11) 1 calc R . P B 2
H8AB H 0.226025 0.516947 0.868533 0.084 Uiso 0.417(11) 1 calc R . P B 2
C7A C 0.1495(13) 0.4637(14) 0.9008(5) 0.086(6) Uani 0.417(11) 1 d D U P B 2
H7AA H 0.100864 0.495919 0.897746 0.130 Uiso 0.417(11) 1 calc GR . P B 2
H7AB H 0.181450 0.478377 0.919110 0.130 Uiso 0.417(11) 1 calc GR . P B 2
H7AC H 0.128549 0.414870 0.903561 0.130 Uiso 0.417(11) 1 calc GR . P B 2

loop_
_atom_site_aniso_label
_atom_site_aniso_U_11
_atom_site_aniso_U_22
_atom_site_aniso_U_33
_atom_site_aniso_U_23
_atom_site_aniso_U_13
_atom_site_aniso_U_12
O1 0.062(2) 0.064(2) 0.064(2) 0.0070(18) 0.0190(18) 0.0105(18)
O2 0.070(3) 0.051(2) 0.087(3) -0.006(2) 0.009(2) -0.024(2)
O3 0.0339(16) 0.0550(19) 0.091(3) -0.011(2) 0.0087(17) -0.0003(15)
O5 0.0247(11) 0.0187(10) 0.0414(13) 0.0017(9) -0.0039(10) -0.0013(9)
O6 0.0220(11) 0.0228(11) 0.0460(14) 0.0013(10) -0.0023(10) -0.0031(9)
O7 0.0338(13) 0.0231(12) 0.0526(16) 0.0065(11) 0.0086(12) 0.0078(10)
O8 0.0359(14) 0.0191(11) 0.0563(17) 0.0033(11) 0.0067(12) 0.0064(10)
O9 0.0423(15) 0.0197(11) 0.0370(13) 0.0024(9) 0.0054(11) -0.0012(10)
O10 0.0299(12) 0.0236(11) 0.0352(12) 0.0036(9) 0.0027(10) -0.0030(9)
O11 0.0237(11) 0.0234(11) 0.0326(12) -0.0055(9) 0.0008(9) 0.0022(9)
O12 0.0295(12) 0.0208(10) 0.0338(12) -0.0016(9) 0.0010(10) 0.0005(9)
C1 0.076(8) 0.114(11) 0.062(6) -0.008(7) 0.015(6) -0.038(8)
C3 0.076(5) 0.069(5) 0.071(4) -0.009(4) 0.022(4) -0.014(4)
C4 0.056(4) 0.054(4) 0.056(4) -0.009(3) 0.015(3) -0.019(3)
C5 0.097(4) 0.062(3) 0.051(2) -0.017(2) 0.026(3) -0.040(3)
C6 0.069(3) 0.0272(17) 0.0352(19) -0.0082(14) 0.0089(19) -0.0118(18)
C7 0.094(9) 0.095(9) 0.080(7) -0.012(7) 0.036(7) 0.018(7)
C8 0.054(4) 0.064(5) 0.048(4) 0.002(4) 0.004(3) 0.009(4)
C9 0.066(3) 0.049(2) 0.040(2) -0.0018(18) 0.002(2) -0.002(2)
C10 0.054(2) 0.044(2) 0.040(2) -0.0047(17) -0.0023(18) 0.0050(19)
C11 0.040(2) 0.0381(19) 0.0359(18) 0.0007(15) 0.0032(16) -0.0031(16)
C12 0.0316(17) 0.0261(15) 0.0345(17) 0.0027(13) -0.0008(14) -0.0034(13)
C13 0.044(3) 0.131(7) 0.080(4) 0.003(4) -0.017(3) -0.012(4)
C14 0.041(2) 0.076(3) 0.059(3) 0.001(3) -0.012(2) -0.005(2)
C15 0.039(2) 0.055(3) 0.059(3) 0.000(2) -0.013(2) -0.001(2)
C16 0.038(2) 0.044(2) 0.047(2) 0.0011(17) -0.0170(18) 0.0022(17)
C17 0.0273(17) 0.041(2) 0.0403(19) -0.0017(16) -0.0069(15) 0.0032(15)
C18 0.0288(17) 0.0269(15) 0.0327(17) 0.0025(13) -0.0044(14) 0.0022(13)
C19 0.044(3) 0.097(5) 0.082(4) -0.019(4) 0.008(3) -0.010(3)
C20 0.043(2) 0.057(3) 0.059(3) -0.007(2) 0.001(2) -0.004(2)
C21 0.042(2) 0.046(2) 0.051(2) -0.0081(19) -0.0056(19) 0.0044(19)
C22 0.043(2) 0.0331(18) 0.040(2) -0.0011(15) -0.0068(17) -0.0003(16)
C23 0.039(2) 0.0377(19) 0.0370(19) -0.0058(16) -0.0054(16) -0.0069(16)
C24 0.039(2) 0.0259(15) 0.0344(17) -0.0065(13) -0.0031(15) -0.0043(14)
C25 0.0238(14) 0.0231(14) 0.0275(14) -0.0024(12) -0.0020(11) -0.0022(12)
C26 0.0233(15) 0.0223(14) 0.0328(16) 0.0022(12) -0.0002(12) -0.0038(12)
C27 0.0240(15) 0.0179(13) 0.0336(16) 0.0003(12) -0.0054(13) -0.0008(12)
C28 0.0290(16) 0.0172(13) 0.0304(15) 0.0012(11) -0.0035(13) 0.0006(12)
C29 0.0252(15) 0.0177(13) 0.0308(15) 0.0019(12) -0.0029(12) 0.0007(11)
C30 0.0230(15) 0.0228(14) 0.0315(16) -0.0012(12) -0.0018(12) -0.0027(12)
C31 0.0194(14) 0.0240(15) 0.0314(15) -0.0014(12) -0.0024(11) -0.0003(11)
C32 0.0214(14) 0.0323(16) 0.0303(15) 0.0033(14) 0.0005(11) 0.0035(13)
C33 0.0187(13) 0.0232(14) 0.0295(15) -0.0051(12) -0.0002(11) 0.0017(11)
C34 0.0214(14) 0.0273(14) 0.0321(16) -0.0002(13) 0.0001(11) 0.0011(13)
C35 0.0239(15) 0.0222(15) 0.0339(16) 0.0019(12) 0.0038(12) -0.0018(12)
C36 0.0273(16) 0.0167(13) 0.0352(17) 0.0037(12) -0.0046(13) -0.0005(12)
C37 0.0278(16) 0.0213(14) 0.0383(18) 0.0008(13) -0.0023(14) -0.0014(12)
C38 0.0230(15) 0.0211(14) 0.0317(16) -0.0018(12) -0.0014(12) 0.0015(12)
C39 0.0285(16) 0.0167(13) 0.0327(16) 0.0028(12) -0.0033(13) 0.0020(12)
C40 0.0312(18) 0.0394(19) 0.0272(16) -0.0021(14) 0.0000(13) -0.0051(15)
C41 0.0256(15) 0.0184(14) 0.0369(16) 0.0005(12) 0.0029(13) -0.0024(12)
C42 0.0393(19) 0.0215(15) 0.0341(17) -0.0024(13) -0.0068(14) -0.0006(14)
C43 0.0273(16) 0.0183(14) 0.0289(15) 0.0007(11) -0.0051(12) -0.0007(12)
C44 0.0194(13) 0.0260(14) 0.0298(15) -0.0020(13) 0.0001(11) -0.0016(12)
C45 0.041(2) 0.0186(14) 0.0359(17) -0.0051(13) 0.0063(15) 0.0006(13)
C46 0.0261(16) 0.0212(14) 0.0343(16) 0.0036(12) 0.0007(13) -0.0031(12)
C47 0.0202(14) 0.0256(14) 0.0307(15) 0.0000(13) 0.0007(11) 0.0017(12)
C48 0.0261(17) 0.0325(17) 0.0361(18) 0.0063(14) 0.0008(14) 0.0007(14)
C49 0.0260(16) 0.0380(17) 0.0266(15) 0.0030(13) 0.0009(13) 0.0005(14)
C50 0.0336(18) 0.0245(15) 0.0292(16) -0.0027(12) -0.0008(13) -0.0026(13)
C51 0.0380(19) 0.0172(14) 0.0363(17) -0.0043(12) 0.0014(15) -0.0037(13)
C52 0.041(2) 0.0198(15) 0.0324(17) -0.0024(12) 0.0038(15) -0.0033(14)
C53 0.0331(18) 0.0253(15) 0.0333(17) -0.0048(13) -0.0064(14) 0.0028(13)
C54 0.0284(16) 0.0209(15) 0.0422(19) 0.0040(13) 0.0110(14) 0.0053(13)
C55 0.0305(17) 0.0227(14) 0.0376(18) -0.0007(13) -0.0069(14) -0.0037(13)
C56 0.0286(16) 0.0210(14) 0.0340(15) -0.0011(13) 0.0039(13) -0.0018(13)
C57 0.045(2) 0.0202(15) 0.0384(18) -0.0048(13) 0.0094(16) -0.0009(15)
C58 0.0259(16) 0.0347(17) 0.0456(19) 0.0107(16) 0.0064(14) 0.0055(15)
C59 0.0344(18) 0.0227(15) 0.0351(17) -0.0015(13) 0.0094(14) -0.0010(13)
C60 0.0352(18) 0.0214(14) 0.0329(17) -0.0035(13) 0.0005(14) -0.0065(13)
C61 0.0332(18) 0.0251(15) 0.0400(18) -0.0038(14) -0.0055(15) -0.0006(14)
C62 0.042(2) 0.0225(16) 0.049(2) 0.0051(15) 0.0026(17) 0.0027(15)
C63 0.0371(19) 0.0163(14) 0.0439(19) 0.0023(13) 0.0027(15) 0.0005(13)
C64 0.0402(19) 0.0163(13) 0.0370(18) 0.0006(12) 0.0029(15) -0.0010(13)
C65 0.0272(16) 0.0242(15) 0.0399(18) 0.0002(13) -0.0060(14) -0.0004(13)
C66 0.0296(17) 0.0241(15) 0.0361(18) -0.0008(13) -0.0050(14) -0.0019(13)
C67 0.047(2) 0.0246(17) 0.050(2) 0.0089(16) 0.0024(18) 0.0018(16)
C68 0.0240(15) 0.0269(15) 0.0463(19) 0.0067(15) 0.0048(14) 0.0049(13)
C69 0.0369(19) 0.0155(13) 0.047(2) -0.0023(13) 0.0039(16) 0.0030(13)
C70 0.0258(17) 0.046(2) 0.0416(19) 0.0115(17) 0.0051(14) 0.0106(16)
C71 0.037(2) 0.0256(16) 0.051(2) 0.0072(15) 0.0007(17) 0.0037(15)
C72 0.0321(18) 0.0316(17) 0.0352(17) -0.0008(14) -0.0025(14) 0.0047(14)
C73 0.0323(19) 0.0394(19) 0.0371(19) -0.0063(15) -0.0002(15) -0.0020(15)
C74 0.038(2) 0.0291(17) 0.045(2) 0.0074(15) -0.0106(16) 0.0012(15)
C75 0.0243(15) 0.0265(15) 0.0397(17) 0.0030(14) 0.0058(13) 0.0030(13)
C76 0.040(2) 0.0235(16) 0.050(2) 0.0084(15) -0.0026(17) -0.0025(15)
C77 0.0352(19) 0.0348(19) 0.047(2) 0.0110(17) -0.0045(16) -0.0032(15)
C78 0.0384(19) 0.0242(15) 0.0344(17) 0.0032(13) -0.0007(15) 0.0017(14)
C79 0.0322(19) 0.042(2) 0.0345(18) 0.0000(15) -0.0013(15) -0.0049(16)
C80 0.035(2) 0.0324(18) 0.055(2) 0.0024(17) -0.0045(18) 0.0011(16)
C81 0.034(2) 0.035(2) 0.054(2) 0.0067(18) -0.0040(17) 0.0004(16)
C82 0.0296(18) 0.045(2) 0.046(2) 0.0017(17) -0.0015(15) 0.0103(16)
C83 0.035(2) 0.043(2) 0.042(2) 0.0031(17) 0.0018(16) 0.0098(17)
C84 0.039(2) 0.0249(16) 0.058(2) 0.0105(16) -0.0094(18) -0.0023(15)
C85 0.0246(17) 0.053(2) 0.055(2) 0.018(2) 0.0026(17) 0.0060(17)
C86 0.0345(18) 0.0296(17) 0.0376(18) -0.0019(14) 0.0010(15) 0.0037(14)
C87 0.0227(17) 0.058(3) 0.053(2) 0.014(2) 0.0055(16) 0.0083(17)
C88 0.038(2) 0.049(2) 0.038(2) 0.0126(17) 0.0003(16) 0.0026(18)
C89 0.046(2) 0.0341(19) 0.054(2) 0.0095(17) 0.0024(19) 0.0052(17)
C90 0.0339(19) 0.0328(18) 0.054(2) 0.0060(17) 0.0029(17) 0.0029(16)
C91 0.039(2) 0.043(2) 0.042(2) 0.0028(16) -0.0038(17) -0.0053(17)
C92 0.038(2) 0.047(2) 0.048(2) 0.0133(19) 0.0052(18) 0.0107(18)
C93 0.0268(18) 0.041(2) 0.046(2) 0.0019(16) 0.0027(15) -0.0017(15)
C94 0.0257(18) 0.058(3) 0.062(3) 0.024(2) -0.0009(18) 0.0020(18)
C95 0.043(2) 0.0314(18) 0.051(2) -0.0026(16) -0.0092(18) 0.0027(16)
C96 0.038(2) 0.0326(18) 0.051(2) 0.0081(17) -0.0082(17) -0.0035(16)
C97 0.042(2) 0.0287(18) 0.063(3) 0.0109(18) -0.003(2) 0.0006(16)
C98 0.034(2) 0.044(2) 0.055(2) -0.0031(19) -0.0007(18) -0.0020(17)
C99 0.033(2) 0.054(2) 0.053(2) 0.006(2) -0.0007(17) -0.0033(19)
C100 0.035(2) 0.048(2) 0.049(2) 0.0048(18) -0.0056(17) -0.0004(18)
C101 0.033(2) 0.042(2) 0.056(2) -0.0077(18) -0.0009(17) 0.0012(17)
C102 0.049(2) 0.041(2) 0.046(2) -0.0141(18) -0.0081(19) 0.0009(18)
C103 0.039(2) 0.046(2) 0.053(2) -0.0030(19) 0.0003(18) -0.0092(18)
C104 0.042(2) 0.042(2) 0.055(2) -0.0035(19) 0.0072(19) -0.0035(18)
C105 0.046(2) 0.038(2) 0.057(3) 0.0000(18) 0.003(2) -0.0033(18)
C106 0.054(3) 0.058(3) 0.041(2) -0.012(2) 0.005(2) 0.000(2)
C107 0.055(3) 0.050(2) 0.041(2) 0.0019(18) 0.0002(19) -0.014(2)
C108 0.030(2) 0.042(2) 0.070(3) 0.012(2) -0.0029(19) -0.0001(17)
C109 0.037(2) 0.077(3) 0.049(2) -0.006(2) -0.0072(19) 0.020(2)
C110 0.042(2) 0.041(2) 0.077(3) -0.004(2) -0.010(2) -0.0055(18)
C111 0.056(3) 0.0277(19) 0.070(3) 0.0040(19) -0.001(2) 0.0052(19)
C112 0.039(2) 0.060(3) 0.053(3) 0.017(2) -0.0041(19) -0.005(2)
C113 0.046(3) 0.053(3) 0.069(3) -0.014(2) -0.016(2) 0.021(2)
C114 0.055(3) 0.042(2) 0.047(2) 0.0005(18) 0.009(2) 0.013(2)
C115 0.048(3) 0.036(2) 0.073(3) 0.015(2) -0.012(2) 0.0064(19)
C116 0.046(2) 0.039(2) 0.071(3) 0.003(2) 0.006(2) -0.0009(19)
C117 0.035(2) 0.051(2) 0.070(3) 0.015(2) -0.004(2) 0.0116(19)
C118 0.038(2) 0.060(3) 0.060(3) 0.000(2) -0.002(2) 0.004(2)
C119 0.054(3) 0.047(3) 0.065(3) 0.023(2) -0.015(2) -0.012(2)
C120 0.040(2) 0.054(3) 0.063(3) 0.012(2) 0.004(2) 0.013(2)
C121 0.069(3) 0.062(3) 0.050(3) 0.007(2) -0.009(2) 0.014(3)
C122 0.102(5) 0.050(3) 0.057(3) -0.009(2) -0.014(3) 0.022(3)
C123 0.045(3) 0.127(6) 0.068(4) -0.006(4) -0.018(3) 0.005(3)
C124 0.044(3) 0.040(2) 0.116(5) -0.001(3) -0.001(3) 0.006(2)
C125 0.061(3) 0.066(3) 0.066(3) 0.027(3) 0.013(3) 0.006(3)
C126 0.038(3) 0.052(3) 0.130(6) 0.020(3) -0.008(3) -0.006(2)
C127 0.047(3) 0.056(3) 0.117(5) -0.001(3) 0.001(3) -0.012(2)
C128 0.067(4) 0.100(5) 0.053(3) -0.014(3) -0.003(3) -0.017(4)
O00B 0.0405(16) 0.0495(18) 0.0621(19) 0.0132(15) 0.0071(15) 0.0036(14)
O4 0.050(2) 0.058(2) 0.076(2) 0.0035(18) -0.0026(18) -0.0049(17)
Cl1C 0.0703(10) 0.158(2) 0.0595(8) 0.0071(10) -0.0051(7) -0.0271(12)
Cl2C 0.0478(7) 0.1010(12) 0.0741(8) 0.0005(8) 0.0031(6) -0.0059(7)
C1C 0.041(3) 0.071(3) 0.080(4) 0.019(3) 0.005(2) -0.002(2)
C2C 0.051(5) 0.062(6) 0.052(5) 0.009(5) 0.000(4) -0.003(5)
C3C 0.040(4) 0.047(4) 0.058(5) 0.001(3) -0.004(3) 0.001(3)
C4C 0.037(4) 0.043(4) 0.110(8) -0.024(5) 0.000(5) 0.004(3)
C2D 0.049(6) 0.060(8) 0.086(9) 0.015(8) 0.006(6) -0.008(7)
C3D 0.054(6) 0.053(7) 0.066(7) 0.000(5) -0.003(6) -0.006(5)
C4D 0.074(9) 0.047(6) 0.076(9) 0.002(6) -0.019(7) -0.007(6)
C4A 0.051(5) 0.045(4) 0.048(4) -0.002(4) 0.006(4) -0.008(4)
C3A 0.052(5) 0.072(5) 0.053(5) -0.002(4) 0.011(4) -0.022(4)
C1A 0.051(6) 0.069(8) 0.044(6) -0.008(5) -0.006(5) -0.007(6)
C2A 0.095(4) 0.100(4) 0.076(4) -0.031(3) 0.027(3) -0.031(3)
C8A 0.068(6) 0.077(7) 0.065(6) -0.005(5) 0.006(5) 0.003(5)
C7A 0.085(9) 0.098(12) 0.076(9) -0.016(9) 0.020(7) -0.005(9)

loop_
_atom_type_symbol
_atom_type_description
_atom_type_scat_dispersion_real
_atom_type_scat_dispersion_imag
_atom_type_scat_source
C C 0.0181 0.0091 'International Tables Vol C Tables 4.2.6.8 and 6.1.1.4'
H H 0.0000 0.0000 'International Tables Vol C Tables 4.2.6.8 and 6.1.1.4'
Cl Cl 0.3639 0.7018 'International Tables Vol C Tables 4.2.6.8 and 6.1.1.4'
O O 0.0492 0.0322 'International Tables Vol C Tables 4.2.6.8 and 6.1.1.4'

loop_
_exptl_crystal_face_index_h
_exptl_crystal_face_index_k
_exptl_crystal_face_index_l
_exptl_crystal_face_perp_dist
5 11 2 0.0542
-2 -12 -3 0.0498
10 -2 -1 0.0629
-10 2 1 0.0588
-8 -7 -2 0.0488
1 1 28 0.0378
-1 -1 -28 0.0378
8 -5 -12 0.0679
9 -4 7 0.0680
-9 4 -4 0.0680
-1 -8 21 0.0599
-8 -2 15 0.0478
4 7 -21 0.0574
5 11 -4 0.0527
-2 -9 -19 0.0462
-9 -2 -11 0.0493
2 9 19 0.0586
10 -2 4 0.0598
9 2 12 0.0656
-8 0 -16 0.0485
2 3 -27 0.0472
-5 5 22 0.0652

loop_
_geom_angle_atom_site_label_1
_geom_angle_atom_site_label_2
_geom_angle_atom_site_label_3
_geom_angle
_geom_angle_site_symmetry_1
_geom_angle_site_symmetry_3
_geom_angle_publ_flag
C107 O1 H1 109.5 . . ?
C80 O2 H2 109.5 . . ?
C98 O3 H3 109.5 . . ?
C27 O5 C65 117.2(3) . . ?
C41 O6 C65 115.5(3) . . ?
C54 O7 C71 115.9(3) . . ?
C69 O8 C71 117.1(3) . . ?
C64 O9 C78 117.5(3) . . ?
C26 O10 C78 115.4(3) . . ?
C33 O11 C50 115.4(3) . . ?
C28 O12 C50 117.4(3) . . ?
H1A C1 H1B 109.5 . . ?
H1A C1 H1C 109.5 . . ?
H1B C1 H1C 109.5 . . ?
C2A C1 H1A 109.5 . . ?
C2A C1 H1B 109.5 . . ?
C2A C1 H1C 109.5 . . ?
H3A C3 H3B 107.7 . . ?
C4 C3 H3A 108.8 . . ?
C4 C3 H3B 108.8 . . ?
C2A C3 H3A 108.8 . . ?
C2A C3 H3B 108.8 . . ?
C2A C3 C4 113.7(8) . . ?
C3 C4 H4A 107.6 . . ?
C3 C4 H4B 107.6 . . ?
H4A C4 H4B 107.0 . . ?
C5 C4 C3 118.9(8) . . ?
C5 C4 H4A 107.6 . . ?
C5 C4 H4B 107.6 . . ?
C4 C5 H5AA 108.0 . . ?
C4 C5 H5AB 108.0 . . ?
C4 C5 C6 117.2(5) . . ?
H5AA C5 H5AB 107.2 . . ?
H5BC C5 H5BD 106.0 . . ?
C6 C5 H5AA 108.0 . . ?
C6 C5 H5AB 108.0 . . ?
C6 C5 H5BC 105.4 . . ?
C6 C5 H5BD 105.4 . . ?
C4A C5 H5BC 105.4 . . ?
C4A C5 H5BD 105.4 . . ?
C4A C5 C6 127.8(6) . . ?
C5 C6 H6A 108.7 . . ?
C5 C6 H6B 108.7 . . ?
C5 C6 C57 114.3(4) . . ?
H6A C6 H6B 107.6 . . ?
C57 C6 H6A 108.7 . . ?
C57 C6 H6B 108.7 . . ?
H7A C7 H7B 109.5 . . ?
H7A C7 H7C 109.5 . . ?
H7B C7 H7C 109.5 . . ?
C8 C7 H7A 109.5 . . ?
C8 C7 H7B 109.5 . . ?
C8 C7 H7C 109.5 . . ?
C7 C8 H8A 109.2 . . ?
C7 C8 H8B 109.2 . . ?
C7 C8 C9 111.8(9) . . ?
H8A C8 H8B 107.9 . . ?
C9 C8 H8A 109.2 . . ?
C9 C8 H8B 109.2 . . ?
C8 C9 H9AA 109.4 . . ?
C8 C9 H9AB 109.4 . . ?
H9AA C9 H9AB 108.0 . . ?
H9BC C9 H9BD 107.2 . . ?
C10 C9 C8 111.1(5) . . ?
C10 C9 H9AA 109.4 . . ?
C10 C9 H9AB 109.4 . . ?
C10 C9 H9BC 108.0 . . ?
C10 C9 H9BD 108.0 . . ?
C8A C9 H9BC 108.0 . . ?
C8A C9 H9BD 108.0 . . ?
C8A C9 C10 117.3(7) . . ?
C9 C10 H10A 108.4 . . ?
C9 C10 H10B 108.4 . . ?
H10A C10 H10B 107.5 . . ?
C11 C10 C9 115.4(4) . . ?
C11 C10 H10A 108.4 . . ?
C11 C10 H10B 108.4 . . ?
C10 C11 H11A 108.8 . . ?
C10 C11 H11B 108.8 . . ?
C10 C11 C12 113.7(4) . . ?
H11A C11 H11B 107.7 . . ?
C12 C11 H11A 108.8 . . ?
C12 C11 H11B 108.8 . . ?
C11 C12 H12A 109.1 . . ?
C11 C12 H12B 109.1 . . ?
C11 C12 C46 112.5(3) . . ?
H12A C12 H12B 107.8 . . ?
C46 C12 H12A 109.1 . . ?
C46 C12 H12B 109.1 . . ?
H13A C13 H13B 109.5 . . ?
H13A C13 H13C 109.5 . . ?
H13B C13 H13C 109.5 . . ?
C14 C13 H13A 109.5 . . ?
C14 C13 H13B 109.5 . . ?
C14 C13 H13C 109.5 . . ?
C13 C14 H14A 109.0 . . ?
C13 C14 H14B 109.0 . . ?
H14A C14 H14B 107.8 . . ?
C15 C14 C13 112.7(5) . . ?
C15 C14 H14A 109.0 . . ?
C15 C14 H14B 109.0 . . ?
C14 C15 H15A 108.7 . . ?
C14 C15 H15B 108.7 . . ?
C14 C15 C16 114.2(4) . . ?
H15A C15 H15B 107.6 . . ?
C16 C15 H15A 108.7 . . ?
C16 C15 H15B 108.7 . . ?
C15 C16 H16A 109.5 . . ?
C15 C16 H16B 109.5 . . ?
H16A C16 H16B 108.0 . . ?
C17 C16 C15 110.9(4) . . ?
C17 C16 H16A 109.5 . . ?
C17 C16 H16B 109.5 . . ?
C16 C17 H17A 108.4 . . ?
C16 C17 H17B 108.4 . . ?
C16 C17 C18 115.4(4) . . ?
H17A C17 H17B 107.5 . . ?
C18 C17 H17A 108.4 . . ?
C18 C17 H17B 108.4 . . ?
C17 C18 H18A 109.4 . . ?
C17 C18 H18B 109.4 . . ?
C17 C18 C38 111.1(3) . . ?
H18A C18 H18B 108.0 . . ?
C38 C18 H18A 109.4 . . ?
C38 C18 H18B 109.4 . . ?
H19A C19 H19B 109.5 . . ?
H19A C19 H19C 109.5 . . ?
H19B C19 H19C 109.5 . . ?
C20 C19 H19A 109.5 . . ?
C20 C19 H19B 109.5 . . ?
C20 C19 H19C 109.5 . . ?
C19 C20 H20A 109.1 . . ?
C19 C20 H20B 109.0 . . ?
C19 C20 C21 112.7(5) . . ?
H20A C20 H20B 107.8 . . ?
C21 C20 H20A 109.0 . . ?
C21 C20 H20B 109.1 . . ?
C20 C21 H21A 108.6 . . ?
C20 C21 H21B 108.6 . . ?
H21A C21 H21B 107.5 . . ?
C22 C21 C20 114.8(4) . . ?
C22 C21 H21A 108.6 . . ?
C22 C21 H21B 108.6 . . ?
C21 C22 H22A 108.9 . . ?
C21 C22 H22B 108.9 . . ?
C21 C22 C23 113.5(4) . . ?
H22A C22 H22B 107.7 . . ?
C23 C22 H22A 108.9 . . ?
C23 C22 H22B 108.9 . . ?
C22 C23 H23A 108.9 . . ?
C22 C23 H23B 108.9 . . ?
H23A C23 H23B 107.7 . . ?
C24 C23 C22 113.4(4) . . ?
C24 C23 H23A 108.9 . . ?
C24 C23 H23B 108.9 . . ?
C23 C24 H24A 109.1 . . ?
C23 C24 H24B 109.1 . . ?
C23 C24 C60 112.4(3) . . ?
H24A C24 H24B 107.9 . . ?
C60 C24 H24A 109.1 . . ?
C60 C24 H24B 109.1 . . ?
C30 C25 H25 118.4 . . ?
C31 C25 H25 118.4 . . ?
C31 C25 C30 123.2(3) . . ?
O10 C26 C44 117.1(3) . . ?
C30 C26 O10 121.0(3) . . ?
C30 C26 C44 121.9(3) . . ?
O5 C27 C36 117.4(3) . . ?
O5 C27 C39 121.0(3) . . ?
C39 C27 C36 121.4(3) . . ?
O12 C28 C29 121.8(3) . . ?
O12 C28 C36 117.1(3) . . ?
C29 C28 C36 120.9(3) . . ?
C28 C29 C38 119.2(3) . . ?
C43 C29 C28 118.2(3) . . ?
C43 C29 C38 122.6(3) . . ?
C25 C30 C60 121.6(3) . . ?
C26 C30 C25 117.6(3) . . ?
C26 C30 C60 120.7(3) . . ?
C25 C31 C33 117.4(3) . . ?
C25 C31 C38 122.2(3) . . ?
C33 C31 C38 120.3(3) . . ?
C34 C32 C48 118.4(3) . . ?
C49 C32 C34 118.3(3) . . ?
C49 C32 C48 123.3(3) . . ?
O11 C33 C31 120.7(3) . . ?
O11 C33 C44 117.8(3) . . ?
C44 C33 C31 121.5(3) . . ?
C47 C34 C32 178.0(4) . . ?
C41 C35 C46 120.2(3) . . ?
C41 C35 C56 117.9(3) . . ?
C56 C35 C46 121.8(3) . . ?
C27 C36 C28 119.0(3) . . ?
C27 C36 C37 121.4(3) . . ?
C28 C36 C37 119.6(3) . . ?
C66 C37 C36 178.8(4) . . ?
C18 C38 H38 107.1 . . ?
C29 C38 C18 114.2(3) . . ?
C29 C38 H38 107.1 . . ?
C31 C38 C18 113.5(3) . . ?
C31 C38 C29 107.4(3) . . ?
C31 C38 H38 107.1 . . ?
C27 C39 C43 117.5(3) . . ?
C27 C39 C46 119.7(3) . . ?
C43 C39 C46 122.8(3) . . ?
C49 C40 C73 122.6(3) . . ?
C49 C40 C79 119.6(4) . . ?
C79 C40 C73 117.7(3) . . ?
O6 C41 C75 117.4(3) . . ?
C35 C41 O6 121.2(3) . . ?
C35 C41 C75 121.4(3) . . ?
C53 C42 C55 173.6(4) . . ?
C29 C43 C39 123.0(3) . . ?
C29 C43 H43 118.5 . . ?
C39 C43 H43 118.5 . . ?
C26 C44 C47 121.0(3) . . ?
C33 C44 C26 118.3(3) . . ?
C33 C44 C47 120.7(3) . . ?
C52 C45 C57 122.0(4) . . ?
C69 C45 C52 118.0(3) . . ?
C69 C45 C57 120.0(4) . . ?
C12 C46 H46 107.0 . . ?
C35 C46 C12 113.2(3) . . ?
C35 C46 H46 107.0 . . ?
C39 C46 C12 114.2(3) . . ?
C39 C46 C35 108.1(3) . . ?
C39 C46 H46 107.0 . . ?
C34 C47 C44 178.3(4) . . ?
C88 C48 C32 110.5(3) . . ?
C88 C48 C90 110.0(3) . . ?
C90 C48 C32 108.6(3) . . ?
C93 C48 C32 108.2(3) . . ?
C93 C48 C88 109.4(3) . . ?
C93 C48 C90 110.1(3) . . ?
C40 C49 C32 177.3(4) . . ?
O11 C50 O12 112.2(3) . . ?
O11 C50 H50A 109.2 . . ?
O11 C50 H50B 109.2 . . ?
O12 C50 H50A 109.2 . . ?
O12 C50 H50B 109.2 . . ?
H50A C50 H50B 107.9 . . ?
C52 C51 C60 122.6(3) . . ?
C64 C51 C52 118.1(4) . . ?
C64 C51 C60 119.3(3) . . ?
C45 C52 H52 118.7 . . ?
C51 C52 C45 122.5(4) . . ?
C51 C52 H52 118.7 . . ?
C42 C53 C72 119.6(4) . . ?
C42 C53 C86 122.2(3) . . ?
C72 C53 C86 118.0(3) . . ?
O7 C54 C75 117.4(3) . . ?
C59 C54 O7 120.7(3) . . ?
C59 C54 C75 122.0(3) . . ?
C42 C55 C61 124.9(3) . . ?
C42 C55 C66 118.1(4) . . ?
C66 C55 C61 117.0(3) . . ?
C35 C56 H56 118.6 . . ?
C35 C56 C59 122.8(3) . . ?
C59 C56 H56 118.6 . . ?
C6 C57 H57 106.4 . . ?
C45 C57 C6 114.9(4) . . ?
C45 C57 H57 106.4 . . ?
C59 C57 C6 114.2(3) . . ?
C59 C57 C45 107.8(3) . . ?
C59 C57 H57 106.4 . . ?
C68 C58 C70 177.9(4) . . ?
C54 C59 C56 117.4(3) . . ?
C54 C59 C57 120.7(3) . . ?
C56 C59 C57 121.8(3) . . ?
C24 C60 H60 107.1 . . ?
C30 C60 C24 113.4(3) . . ?
C30 C60 H60 107.1 . . ?
C51 C60 C24 114.1(3) . . ?
C51 C60 C30 107.8(3) . . ?
C51 C60 H60 107.1 . . ?
C55 C61 C95 108.2(3) . . ?
C55 C61 C102 110.5(3) . . ?
C55 C61 C104 109.1(3) . . ?
C102 C61 C95 110.0(3) . . ?
C104 C61 C95 109.2(3) . . ?
C104 C61 C102 109.9(4) . . ?
C67 C62 C63 179.4(5) . . ?
C64 C63 C62 120.8(4) . . ?
C69 C63 C62 121.2(4) . . ?
C69 C63 C64 118.0(4) . . ?
O9 C64 C63 116.7(3) . . ?
C51 C64 O9 121.4(4) . . ?
C51 C64 C63 121.8(4) . . ?
O5 C65 H65A 109.2 . . ?
O5 C65 H65B 109.2 . . ?
O6 C65 O5 112.0(3) . . ?
O6 C65 H65A 109.2 . . ?
O6 C65 H65B 109.2 . . ?
H65A C65 H65B 107.9 . . ?
C37 C66 C55 177.0(4) . . ?
C62 C67 C76 178.0(5) . . ?
C58 C68 C75 175.2(4) . . ?
O8 C69 C45 121.1(4) . . ?
O8 C69 C63 117.1(3) . . ?
C45 C69 C63 121.7(4) . . ?
C58 C70 C82 118.1(3) . . ?
C87 C70 C58 117.7(4) . . ?
C87 C70 C82 124.1(4) . . ?
O7 C71 O8 112.6(4) . . ?
O7 C71 H71A 109.1 . . ?
O7 C71 H71B 109.1 . . ?
O8 C71 H71A 109.1 . . ?
O8 C71 H71B 109.1 . . ?
H71A C71 H71B 107.8 . . ?
C83 C72 C53 178.1(4) . . ?
C101 C73 C40 110.4(3) . . ?
C105 C73 C40 108.9(3) . . ?
C105 C73 C101 109.7(4) . . ?
C105 C73 C106 109.3(4) . . ?
C106 C73 C40 108.8(4) . . ?
C106 C73 C101 109.6(4) . . ?
C77 C74 C96 118.0(4) . . ?
C84 C74 C77 120.9(4) . . ?
C84 C74 C96 121.0(4) . . ?
C41 C75 C68 120.7(3) . . ?
C54 C75 C41 118.5(3) . . ?
C54 C75 C68 120.6(3) . . ?
C67 C76 C97 116.8(4) . . ?
C84 C76 C67 118.3(4) . . ?
C84 C76 C97 124.8(4) . . ?
C81 C77 C74 176.0(4) . . ?
O9 C78 O10 112.1(3) . . ?
O9 C78 H78A 109.2 . . ?
O9 C78 H78B 109.2 . . ?
O10 C78 H78A 109.2 . . ?
O10 C78 H78B 109.2 . . ?
H78A C78 H78B 107.9 . . ?
C91 C79 C40 177.4(5) . . ?
O2 C80 C81 106.6(4) . . ?
O2 C80 C122 110.0(5) . . ?
O2 C80 C124 108.1(4) . . ?
C81 C80 C122 110.6(4) . . ?
C81 C80 C124 108.5(4) . . ?
C122 C80 C124 112.9(5) . . ?
C77 C81 C80 176.8(5) . . ?
C99 C82 C70 107.2(4) . . ?
C109 C82 C70 109.7(4) . . ?
C109 C82 C99 109.4(4) . . ?
C109 C82 C113 110.7(4) . . ?
C113 C82 C70 109.2(4) . . ?
C113 C82 C99 110.5(4) . . ?
C72 C83 C92 177.7(5) . . ?
C76 C84 C74 174.1(5) . . ?
C87 C85 C94 117.5(4) . . ?
C87 C85 C108 123.4(4) . . ?
C94 C85 C108 119.0(4) . . ?
C89 C86 C53 110.5(3) . . ?
C89 C86 C103 109.6(4) . . ?
C89 C86 C114 109.1(3) . . ?
C103 C86 C53 109.4(3) . . ?
C103 C86 C114 110.1(4) . . ?
C114 C86 C53 108.1(3) . . ?
C85 C87 C70 177.9(4) . . ?
C48 C88 H88A 109.5 . . ?
C48 C88 H88B 109.5 . . ?
C48 C88 H88C 109.5 . . ?
H88A C88 H88B 109.5 . . ?
H88A C88 H88C 109.5 . . ?
H88B C88 H88C 109.5 . . ?
C86 C89 H89A 109.5 . . ?
C86 C89 H89B 109.5 . . ?
C86 C89 H89C 109.5 . . ?
H89A C89 H89B 109.5 . . ?
H89A C89 H89C 109.5 . . ?
H89B C89 H89C 109.5 . . ?
C48 C90 H90A 109.5 . . ?
C48 C90 H90B 109.5 . . ?
C48 C90 H90C 109.5 . . ?
H90A C90 H90B 109.5 . . ?
H90A C90 H90C 109.5 . . ?
H90B C90 H90C 109.5 . . ?
C79 C91 C98 177.5(5) . . ?
C83 C92 C120 110.1(4) . . ?
C83 C92 C121 111.0(4) . . ?
C121 C92 C120 110.5(4) . . ?
O00B C92 C83 109.7(4) . . ?
O00B C92 C120 109.0(4) . . ?
O00B C92 C121 106.5(4) . . ?
C48 C93 H93A 109.5 . . ?
C48 C93 H93B 109.5 . . ?
C48 C93 H93C 109.5 . . ?
H93A C93 H93B 109.5 . . ?
H93A C93 H93C 109.5 . . ?
H93B C93 H93C 109.5 . . ?
C112 C94 C85 175.1(5) . . ?
C61 C95 H95A 109.5 . . ?
C61 C95 H95B 109.5 . . ?
C61 C95 H95C 109.5 . . ?
H95A C95 H95B 109.5 . . ?
H95A C95 H95C 109.5 . . ?
H95B C95 H95C 109.5 . . ?
C74 C96 C100 108.8(3) . . ?
C110 C96 C74 111.1(4) . . ?
C110 C96 C100 109.2(4) . . ?
C110 C96 C119 108.2(4) . . ?
C119 C96 C74 108.3(4) . . ?
C119 C96 C100 111.2(4) . . ?
C76 C97 C111 107.5(4) . . ?
C115 C97 C76 110.6(4) . . ?
C115 C97 C111 110.2(4) . . ?
C116 C97 C76 109.4(3) . . ?
C116 C97 C111 108.8(4) . . ?
C116 C97 C115 110.3(4) . . ?
O3 C98 C91 109.1(4) . . ?
O3 C98 C123 106.1(5) . . ?
O3 C98 C126 109.6(4) . . ?
C91 C98 C123 109.1(4) . . ?
C91 C98 C126 110.2(4) . . ?
C126 C98 C123 112.7(6) . . ?
C82 C99 H99A 109.5 . . ?
C82 C99 H99B 109.5 . . ?
C82 C99 H99C 109.5 . . ?
H99A C99 H99B 109.5 . . ?
H99A C99 H99C 109.5 . . ?
H99B C99 H99C 109.5 . . ?
C96 C100 H10C 109.5 . . ?
C96 C100 H10D 109.5 . . ?
C96 C100 H10E 109.5 . . ?
H10C C100 H10D 109.5 . . ?
H10C C100 H10E 109.5 . . ?
H10D C100 H10E 109.5 . . ?
C73 C101 H10F 109.5 . . ?
C73 C101 H10G 109.5 . . ?
C73 C101 H10H 109.5 . . ?
H10F C101 H10G 109.5 . . ?
H10F C101 H10H 109.5 . . ?
H10G C101 H10H 109.5 . . ?
C61 C102 H10I 109.5 . . ?
C61 C102 H10J 109.5 . . ?
C61 C102 H10K 109.5 . . ?
H10I C102 H10J 109.5 . . ?
H10I C102 H10K 109.5 . . ?
H10J C102 H10K 109.5 . . ?
C86 C103 H10L 109.5 . . ?
C86 C103 H10M 109.5 . . ?
C86 C103 H10N 109.5 . . ?
H10L C103 H10M 109.5 . . ?
H10L C103 H10N 109.5 . . ?
H10M C103 H10N 109.5 . . ?
C61 C104 H10O 109.5 . . ?
C61 C104 H10P 109.5 . . ?
C61 C104 H10Q 109.5 . . ?
H10O C104 H10P 109.5 . . ?
H10O C104 H10Q 109.5 . . ?
H10P C104 H10Q 109.5 . . ?
C73 C105 H10R 109.5 . . ?
C73 C105 H10S 109.5 . . ?
C73 C105 H10T 109.5 . . ?
H10R C105 H10S 109.5 . . ?
H10R C105 H10T 109.5 . . ?
H10S C105 H10T 109.5 . . ?
C73 C106 H10U 109.5 . . ?
C73 C106 H10V 109.5 . . ?
C73 C106 H10W 109.5 . . ?
H10U C106 H10V 109.5 . . ?
H10U C106 H10W 109.5 . . ?
H10V C106 H10W 109.5 . . ?
O1 C107 C112 106.1(4) . . ?
O1 C107 C125 108.6(4) . . ?
O1 C107 C128 112.7(5) . . ?
C112 C107 C125 112.6(5) . . ?
C112 C107 C128 107.2(5) . . ?
C128 C107 C125 109.5(5) . . ?
C85 C108 C117 108.1(4) . . ?
C85 C108 C127 109.6(4) . . ?
C118 C108 C85 110.6(4) . . ?
C118 C108 C117 109.2(4) . . ?
C118 C108 C127 110.0(5) . . ?
C127 C108 C117 109.4(4) . . ?
C82 C109 H10X 109.5 . . ?
C82 C109 H10Y 109.5 . . ?
C82 C109 H 109.5 . . ?
H10X C109 H10Y 109.5 . . ?
H10X C109 H 109.5 . . ?
H10Y C109 H 109.5 . . ?
C96 C110 H11C 109.5 . . ?
C96 C110 H11D 109.5 . . ?
C96 C110 H11E 109.5 . . ?
H11C C110 H11D 109.5 . . ?
H11C C110 H11E 109.5 . . ?
H11D C110 H11E 109.5 . . ?
C97 C111 H11F 109.5 . . ?
C97 C111 H11G 109.5 . . ?
C97 C111 H11H 109.5 . . ?
H11F C111 H11G 109.5 . . ?
H11F C111 H11H 109.5 . . ?
H11G C111 H11H 109.5 . . ?
C94 C112 C107 174.2(6) . . ?
C82 C113 H11I 109.5 . . ?
C82 C113 H11J 109.5 . . ?
C82 C113 H11K 109.5 . . ?
H11I C113 H11J 109.5 . . ?
H11I C113 H11K 109.5 . . ?
H11J C113 H11K 109.5 . . ?
C86 C114 H11L 109.5 . . ?
C86 C114 H11M 109.5 . . ?
C86 C114 H11N 109.5 . . ?
H11L C114 H11M 109.5 . . ?
H11L C114 H11N 109.5 . . ?
H11M C114 H11N 109.5 . . ?
C97 C115 H11O 109.5 . . ?
C97 C115 H11P 109.5 . . ?
C97 C115 H11Q 109.5 . . ?
H11O C115 H11P 109.5 . . ?
H11O C115 H11Q 109.5 . . ?
H11P C115 H11Q 109.5 . . ?
C97 C116 H11R 109.5 . . ?
C97 C116 H11S 109.5 . . ?
C97 C116 H11T 109.5 . . ?
H11R C116 H11S 109.5 . . ?
H11R C116 H11T 109.5 . . ?
H11S C116 H11T 109.5 . . ?
C108 C117 H11U 109.5 . . ?
C108 C117 H11V 109.5 . . ?
C108 C117 H11W 109.5 . . ?
H11U C117 H11V 109.5 . . ?
H11U C117 H11W 109.5 . . ?
H11V C117 H11W 109.5 . . ?
C108 C118 H11X 109.5 . . ?
C108 C118 H11Y 109.5 . . ?
C108 C118 HA 109.5 . . ?
H11X C118 H11Y 109.5 . . ?
H11X C118 HA 109.5 . . ?
H11Y C118 HA 109.5 . . ?
C96 C119 H11Z 109.5 . . ?
C96 C119 HB 109.5 . . ?
C96 C119 HC 109.5 . . ?
H11Z C119 HB 109.5 . . ?
H11Z C119 HC 109.5 . . ?
HB C119 HC 109.5 . . ?
C92 C120 H12C 109.5 . . ?
C92 C120 H12D 109.5 . . ?
C92 C120 H12E 109.5 . . ?
H12C C120 H12D 109.5 . . ?
H12C C120 H12E 109.5 . . ?
H12D C120 H12E 109.5 . . ?
C92 C121 H12F 109.5 . . ?
C92 C121 H12G 109.5 . . ?
C92 C121 H12H 109.5 . . ?
H12F C121 H12G 109.5 . . ?
H12F C121 H12H 109.5 . . ?
H12G C121 H12H 109.5 . . ?
C80 C122 H12I 109.5 . . ?
C80 C122 H12J 109.5 . . ?
C80 C122 H12K 109.5 . . ?
H12I C122 H12J 109.5 . . ?
H12I C122 H12K 109.5 . . ?
H12J C122 H12K 109.5 . . ?
C98 C123 H12L 109.5 . . ?
C98 C123 H12M 109.5 . . ?
C98 C123 H12N 109.5 . . ?
H12L C123 H12M 109.5 . . ?
H12L C123 H12N 109.5 . . ?
H12M C123 H12N 109.5 . . ?
C80 C124 H12O 109.5 . . ?
C80 C124 H12P 109.5 . . ?
C80 C124 H12Q 109.5 . . ?
H12O C124 H12P 109.5 . . ?
H12O C124 H12Q 109.5 . . ?
H12P C124 H12Q 109.5 . . ?
C107 C125 H12R 109.5 . . ?
C107 C125 H12S 109.5 . . ?
C107 C125 H12T 109.5 . . ?
H12R C125 H12S 109.5 . . ?
H12R C125 H12T 109.5 . . ?
H12S C125 H12T 109.5 . . ?
C98 C126 H12U 109.5 . . ?
C98 C126 H12V 109.5 . . ?
C98 C126 H12W 109.5 . . ?
H12U C126 H12V 109.5 . . ?
H12U C126 H12W 109.5 . . ?
H12V C126 H12W 109.5 . . ?
C108 C127 H12X 109.5 . . ?
C108 C127 H12Y 109.5 . . ?
C108 C127 HD 109.5 . . ?
H12X C127 H12Y 109.5 . . ?
H12X C127 HD 109.5 . . ?
H12Y C127 HD 109.5 . . ?
C107 C128 H12Z 109.5 . . ?
C107 C128 HE 109.5 . . ?
C107 C128 HF 109.5 . . ?
H12Z C128 HE 109.5 . . ?
H12Z C128 HF 109.5 . . ?
HE C128 HF 109.5 . . ?
C92 O00B H00B 109.5 . . ?
C1C O4 H4 109.5 . . ?
O4 C1C H1CA 109.7 . . ?
O4 C1C H1CB 109.7 . . ?
O4 C1C H1CC 109.5 . . ?
O4 C1C H1CD 109.5 . . ?
O4 C1C C2C 109.9(5) . . ?
O4 C1C C2D 110.6(7) . . ?
H1CA C1C H1CB 108.2 . . ?
H1CC C1C H1CD 108.1 . . ?
C2C C1C H1CA 109.7 . . ?
C2C C1C H1CB 109.7 . . ?
C2D C1C H1CC 109.5 . . ?
C2D C1C H1CD 109.5 . . ?
Cl1C C2C H2C 110.8 . . ?
C1C C2C Cl1C 103.1(5) . . ?
C1C C2C H2C 110.8 . . ?
C3C C2C Cl1C 108.1(7) . . ?
C3C C2C C1C 113.0(8) . . ?
C3C C2C H2C 110.8 . . ?
Cl2C C3C H3C 107.9 . . ?
C2C C3C Cl2C 109.4(6) . . ?
C2C C3C H3C 107.9 . . ?
C2C C3C C4C 115.1(8) . . ?
C4C C3C Cl2C 108.5(6) . . ?
C4C C3C H3C 107.9 . . ?
C3C C4C H4CA 109.5 . . ?
C3C C4C H4CB 109.5 . . ?
C3C C4C H4CC 109.5 . . ?
H4CA C4C H4CB 109.5 . . ?
H4CA C4C H4CC 109.5 . . ?
H4CB C4C H4CC 109.5 . . ?
Cl1C C2D H2D 111.7 . . ?
C1C C2D Cl1C 103.9(8) . . ?
C1C C2D H2D 111.7 . . ?
C3D C2D Cl1C 103.1(10) . . ?
C3D C2D C1C 114.1(11) . . ?
C3D C2D H2D 111.7 . . ?
Cl2C C3D H3D 107.1 . . ?
C2D C3D Cl2C 109.8(9) . . ?
C2D C3D H3D 107.1 . . ?
C2D C3D C4D 117.9(13) . . ?
C4D C3D Cl2C 107.5(10) . . ?
C4D C3D H3D 107.1 . . ?
C3D C4D H4DA 109.5 . . ?
C3D C4D H4DB 109.5 . . ?
C3D C4D H4DC 109.5 . . ?
H4DA C4D H4DB 109.5 . . ?
H4DA C4D H4DC 109.5 . . ?
H4DB C4D H4DC 109.5 . . ?
C5 C4A H4AA 106.4 . . ?
C5 C4A H4AB 106.4 . . ?
C5 C4A C3A 123.6(9) . . ?
H4AA C4A H4AB 106.5 . . ?
C3A C4A H4AA 106.4 . . ?
C3A C4A H4AB 106.4 . . ?
C4A C3A H3AA 108.3 . . ?
C4A C3A H3AB 108.3 . . ?
H3AA C3A H3AB 107.4 . . ?
C2A C3A C4A 116.1(8) . . ?
C2A C3A H3AA 108.3 . . ?
C2A C3A H3AB 108.3 . . ?
H1AA C1A H1AB 109.5 . . ?
H1AA C1A H1AC 109.5 . . ?
H1AB C1A H1AC 109.5 . . ?
C2A C1A H1AA 109.5 . . ?
C2A C1A H1AB 109.5 . . ?
C2A C1A H1AC 109.5 . . ?
C1 C2A H2AA 107.9 . . ?
C1 C2A H2AB 107.9 . . ?
C3 C2A C1 117.7(9) . . ?
C3 C2A H2AA 107.9 . . ?
C3 C2A H2AB 107.9 . . ?
C3A C2A C1A 122.8(9) . . ?
C3A C2A H2AC 106.6 . . ?
C3A C2A H2AD 106.6 . . ?
C1A C2A H2AC 106.6 . . ?
C1A C2A H2AD 106.6 . . ?
H2AA C2A H2AB 107.2 . . ?
H2AC C2A H2AD 106.6 . . ?
C9 C8A H8AA 109.4 . . ?
C9 C8A H8AB 109.4 . . ?
C9 C8A C7A 111.2(14) . . ?
H8AA C8A H8AB 108.0 . . ?
C7A C8A H8AA 109.4 . . ?
C7A C8A H8AB 109.4 . . ?
C8A C7A H7AA 109.5 . . ?
C8A C7A H7AB 109.5 . . ?
C8A C7A H7AC 109.5 . . ?
H7AA C7A H7AB 109.5 . . ?
H7AA C7A H7AC 109.5 . . ?
H7AB C7A H7AC 109.5 . . ?

loop_
_geom_bond_atom_site_label_1
_geom_bond_atom_site_label_2
_geom_bond_distance
_geom_bond_site_symmetry_2
_geom_bond_publ_flag
O1 H1 0.8400 . ?
O1 C107 1.393(7) . ?
O2 H2 0.8400 . ?
O2 C80 1.443(6) . ?
O3 H3 0.8400 . ?
O3 C98 1.439(6) . ?
O5 C27 1.380(4) . ?
O5 C65 1.420(4) . ?
O6 C41 1.383(4) . ?
O6 C65 1.415(5) . ?
O7 C54 1.392(4) . ?
O7 C71 1.412(5) . ?
O8 C69 1.387(5) . ?
O8 C71 1.417(5) . ?
O9 C64 1.389(5) . ?
O9 C78 1.414(4) . ?
O10 C26 1.390(4) . ?
O10 C78 1.417(5) . ?
O11 C33 1.382(4) . ?
O11 C50 1.416(4) . ?
O12 C28 1.384(4) . ?
O12 C50 1.422(4) . ?
C1 H1A 0.9800 . ?
C1 H1B 0.9800 . ?
C1 H1C 0.9800 . ?
C1 C2A 1.509(9) . ?
C3 H3A 0.9900 . ?
C3 H3B 0.9900 . ?
C3 C4 1.495(8) . ?
C3 C2A 1.458(9) . ?
C4 H4A 0.9900 . ?
C4 H4B 0.9900 . ?
C4 C5 1.424(9) . ?
C5 H5AA 0.9900 . ?
C5 H5AB 0.9900 . ?
C5 H5BC 0.9900 . ?
C5 H5BD 0.9900 . ?
C5 C6 1.495(6) . ?
C5 C4A 1.399(8) . ?
C6 H6A 0.9900 . ?
C6 H6B 0.9900 . ?
C6 C57 1.526(5) . ?
C7 H7A 0.9800 . ?
C7 H7B 0.9800 . ?
C7 H7C 0.9800 . ?
C7 C8 1.519(13) . ?
C8 H8A 0.9900 . ?
C8 H8B 0.9900 . ?
C8 C9 1.542(10) . ?
C9 H9AA 0.9900 . ?
C9 H9AB 0.9900 . ?
C9 H9BC 0.9900 . ?
C9 H9BD 0.9900 . ?
C9 C10 1.513(6) . ?
C9 C8A 1.458(14) . ?
C10 H10A 0.9900 . ?
C10 H10B 0.9900 . ?
C10 C11 1.511(6) . ?
C11 H11A 0.9900 . ?
C11 H11B 0.9900 . ?
C11 C12 1.517(5) . ?
C12 H12A 0.9900 . ?
C12 H12B 0.9900 . ?
C12 C46 1.536(5) . ?
C13 H13A 0.9800 . ?
C13 H13B 0.9800 . ?
C13 H13C 0.9800 . ?
C13 C14 1.530(8) . ?
C14 H14A 0.9900 . ?
C14 H14B 0.9900 . ?
C14 C15 1.519(7) . ?
C15 H15A 0.9900 . ?
C15 H15B 0.9900 . ?
C15 C16 1.545(7) . ?
C16 H16A 0.9900 . ?
C16 H16B 0.9900 . ?
C16 C17 1.516(6) . ?
C17 H17A 0.9900 . ?
C17 H17B 0.9900 . ?
C17 C18 1.531(5) . ?
C18 H18A 0.9900 . ?
C18 H18B 0.9900 . ?
C18 C38 1.535(5) . ?
C19 H19A 0.9800 . ?
C19 H19B 0.9800 . ?
C19 H19C 0.9800 . ?
C19 C20 1.515(8) . ?
C20 H20A 0.9900 . ?
C20 H20B 0.9900 . ?
C20 C21 1.530(7) . ?
C21 H21A 0.9900 . ?
C21 H21B 0.9900 . ?
C21 C22 1.521(6) . ?
C22 H22A 0.9900 . ?
C22 H22B 0.9900 . ?
C22 C23 1.537(6) . ?
C23 H23A 0.9900 . ?
C23 H23B 0.9900 . ?
C23 C24 1.518(6) . ?
C24 H24A 0.9900 . ?
C24 H24B 0.9900 . ?
C24 C60 1.534(5) . ?
C25 H25 0.9500 . ?
C25 C30 1.393(5) . ?
C25 C31 1.391(4) . ?
C26 C30 1.388(5) . ?
C26 C44 1.403(5) . ?
C27 C36 1.396(5) . ?
C27 C39 1.395(5) . ?
C28 C29 1.391(5) . ?
C28 C36 1.408(5) . ?
C29 C38 1.531(5) . ?
C29 C43 1.388(5) . ?
C30 C60 1.528(5) . ?
C31 C33 1.403(5) . ?
C31 C38 1.526(4) . ?
C32 C34 1.432(5) . ?
C32 C48 1.538(5) . ?
C32 C49 1.315(5) . ?
C33 C44 1.402(5) . ?
C34 C47 1.209(5) . ?
C35 C41 1.382(5) . ?
C35 C46 1.525(5) . ?
C35 C56 1.398(5) . ?
C36 C37 1.429(5) . ?
C37 C66 1.204(5) . ?
C38 H38 1.0000 . ?
C39 C43 1.398(5) . ?
C39 C46 1.517(5) . ?
C40 C49 1.308(5) . ?
C40 C73 1.536(6) . ?
C40 C79 1.441(5) . ?
C41 C75 1.410(5) . ?
C42 C53 1.311(6) . ?
C42 C55 1.316(5) . ?
C43 H43 0.9500 . ?
C44 C47 1.421(4) . ?
C45 C52 1.402(6) . ?
C45 C57 1.523(5) . ?
C45 C69 1.390(6) . ?
C46 H46 1.0000 . ?
C48 C88 1.530(6) . ?
C48 C90 1.532(5) . ?
C48 C93 1.526(5) . ?
C50 H50A 0.9900 . ?
C50 H50B 0.9900 . ?
C51 C52 1.392(5) . ?
C51 C60 1.521(5) . ?
C51 C64 1.387(5) . ?
C52 H52 0.9500 . ?
C53 C72 1.445(5) . ?
C53 C86 1.538(5) . ?
C54 C59 1.391(6) . ?
C54 C75 1.392(5) . ?
C55 C61 1.528(5) . ?
C55 C66 1.439(5) . ?
C56 H56 0.9500 . ?
C56 C59 1.398(5) . ?
C57 H57 1.0000 . ?
C57 C59 1.522(5) . ?
C58 C68 1.197(6) . ?
C58 C70 1.432(6) . ?
C60 H60 1.0000 . ?
C61 C95 1.547(6) . ?
C61 C102 1.534(5) . ?
C61 C104 1.529(6) . ?
C62 C63 1.417(6) . ?
C62 C67 1.200(6) . ?
C63 C64 1.411(6) . ?
C63 C69 1.406(6) . ?
C65 H65A 0.9900 . ?
C65 H65B 0.9900 . ?
C67 C76 1.432(6) . ?
C68 C75 1.429(5) . ?
C70 C82 1.544(6) . ?
C70 C87 1.319(6) . ?
C71 H71A 0.9900 . ?
C71 H71B 0.9900 . ?
C72 C83 1.198(6) . ?
C73 C101 1.532(6) . ?
C73 C105 1.529(6) . ?
C73 C106 1.532(6) . ?
C74 C77 1.446(6) . ?
C74 C84 1.322(7) . ?
C74 C96 1.540(6) . ?
C76 C84 1.297(7) . ?
C76 C97 1.534(6) . ?
C77 C81 1.200(6) . ?
C78 H78A 0.9900 . ?
C78 H78B 0.9900 . ?
C79 C91 1.198(6) . ?
C80 C81 1.476(6) . ?
C80 C122 1.511(7) . ?
C80 C124 1.519(7) . ?
C82 C99 1.537(6) . ?
C82 C109 1.519(6) . ?
C82 C113 1.522(6) . ?
C83 C92 1.477(6) . ?
C85 C87 1.306(6) . ?
C85 C94 1.440(6) . ?
C85 C108 1.529(6) . ?
C86 C89 1.521(6) . ?
C86 C103 1.525(6) . ?
C86 C114 1.531(6) . ?
C88 H88A 0.9800 . ?
C88 H88B 0.9800 . ?
C88 H88C 0.9800 . ?
C89 H89A 0.9800 . ?
C89 H89B 0.9800 . ?
C89 H89C 0.9800 . ?
C90 H90A 0.9800 . ?
C90 H90B 0.9800 . ?
C90 H90C 0.9800 . ?
C91 C98 1.476(6) . ?
C92 C120 1.528(6) . ?
C92 C121 1.526(7) . ?
C92 O00B 1.435(6) . ?
C93 H93A 0.9800 . ?
C93 H93B 0.9800 . ?
C93 H93C 0.9800 . ?
C94 C112 1.199(7) . ?
C95 H95A 0.9800 . ?
C95 H95B 0.9800 . ?
C95 H95C 0.9800 . ?
C96 C100 1.543(6) . ?
C96 C110 1.524(7) . ?
C96 C119 1.527(6) . ?
C97 C111 1.546(7) . ?
C97 C115 1.533(7) . ?
C97 C116 1.524(7) . ?
C98 C123 1.504(8) . ?
C98 C126 1.498(7) . ?
C99 H99A 0.9800 . ?
C99 H99B 0.9800 . ?
C99 H99C 0.9800 . ?
C100 H10C 0.9800 . ?
C100 H10D 0.9800 . ?
C100 H10E 0.9800 . ?
C101 H10F 0.9800 . ?
C101 H10G 0.9800 . ?
C101 H10H 0.9800 . ?
C102 H10I 0.9800 . ?
C102 H10J 0.9800 . ?
C102 H10K 0.9800 . ?
C103 H10L 0.9800 . ?
C103 H10M 0.9800 . ?
C103 H10N 0.9800 . ?
C104 H10O 0.9800 . ?
C104 H10P 0.9800 . ?
C104 H10Q 0.9800 . ?
C105 H10R 0.9800 . ?
C105 H10S 0.9800 . ?
C105 H10T 0.9800 . ?
C106 H10U 0.9800 . ?
C106 H10V 0.9800 . ?
C106 H10W 0.9800 . ?
C107 C112 1.464(7) . ?
C107 C125 1.509(7) . ?
C107 C128 1.502(7) . ?
C108 C117 1.544(7) . ?
C108 C118 1.512(7) . ?
C108 C127 1.540(7) . ?
C109 H10X 0.9800 . ?
C109 H10Y 0.9800 . ?
C109 H 0.9800 . ?
C110 H11C 0.9800 . ?
C110 H11D 0.9800 . ?
C110 H11E 0.9800 . ?
C111 H11F 0.9800 . ?
C111 H11G 0.9800 . ?
C111 H11H 0.9800 . ?
C113 H11I 0.9800 . ?
C113 H11J 0.9800 . ?
C113 H11K 0.9800 . ?
C114 H11L 0.9800 . ?
C114 H11M 0.9800 . ?
C114 H11N 0.9800 . ?
C115 H11O 0.9800 . ?
C115 H11P 0.9800 . ?
C115 H11Q 0.9800 . ?
C116 H11R 0.9800 . ?
C116 H11S 0.9800 . ?
C116 H11T 0.9800 . ?
C117 H11U 0.9800 . ?
C117 H11V 0.9800 . ?
C117 H11W 0.9800 . ?
C118 H11X 0.9800 . ?
C118 H11Y 0.9800 . ?
C118 HA 0.9800 . ?
C119 H11Z 0.9800 . ?
C119 HB 0.9800 . ?
C119 HC 0.9800 . ?
C120 H12C 0.9800 . ?
C120 H12D 0.9800 . ?
C120 H12E 0.9800 . ?
C121 H12F 0.9800 . ?
C121 H12G 0.9800 . ?
C121 H12H 0.9800 . ?
C122 H12I 0.9800 . ?
C122 H12J 0.9800 . ?
C122 H12K 0.9800 . ?
C123 H12L 0.9800 . ?
C123 H12M 0.9800 . ?
C123 H12N 0.9800 . ?
C124 H12O 0.9800 . ?
C124 H12P 0.9800 . ?
C124 H12Q 0.9800 . ?
C125 H12R 0.9800 . ?
C125 H12S 0.9800 . ?
C125 H12T 0.9800 . ?
C126 H12U 0.9800 . ?
C126 H12V 0.9800 . ?
C126 H12W 0.9800 . ?
C127 H12X 0.9800 . ?
C127 H12Y 0.9800 . ?
C127 HD 0.9800 . ?
C128 H12Z 0.9800 . ?
C128 HE 0.9800 . ?
C128 HF 0.9800 . ?
O00B H00B 0.8400 . ?
O4 H4 0.8400 . ?
O4 C1C 1.439(8) . ?
Cl1C C2C 1.853(9) . ?
Cl1C C2D 1.821(16) . ?
Cl2C C3C 1.809(8) . ?
Cl2C C3D 1.787(13) . ?
C1C H1CA 0.9900 . ?
C1C H1CB 0.9900 . ?
C1C H1CC 0.9900 . ?
C1C H1CD 0.9900 . ?
C1C C2C 1.533(10) . ?
C1C C2D 1.549(12) . ?
C2C H2C 1.0000 . ?
C2C C3C 1.509(13) . ?
C3C H3C 1.0000 . ?
C3C C4C 1.564(11) . ?
C4C H4CA 0.9800 . ?
C4C H4CB 0.9800 . ?
C4C H4CC 0.9800 . ?
C2D H2D 1.0000 . ?
C2D C3D 1.506(16) . ?
C3D H3D 1.0000 . ?
C3D C4D 1.514(16) . ?
C4D H4DA 0.9800 . ?
C4D H4DB 0.9800 . ?
C4D H4DC 0.9800 . ?
C4A H4AA 0.9900 . ?
C4A H4AB 0.9900 . ?
C4A C3A 1.507(9) . ?
C3A H3AA 0.9900 . ?
C3A H3AB 0.9900 . ?
C3A C2A 1.443(9) . ?
C1A H1AA 0.9800 . ?
C1A H1AB 0.9800 . ?
C1A H1AC 0.9800 . ?
C1A C2A 1.508(10) . ?
C2A H2AA 0.9900 . ?
C2A H2AB 0.9900 . ?
C2A H2AC 0.9900 . ?
C2A H2AD 0.9900 . ?
C8A H8AA 0.9900 . ?
C8A H8AB 0.9900 . ?
C8A C7A 1.552(17) . ?
C7A H7AA 0.9800 . ?
C7A H7AB 0.9800 . ?
C7A H7AC 0.9800 . ?

loop_
_exptl_oxdiff_crystal_face_indexfrac_h
_exptl_oxdiff_crystal_face_indexfrac_k
_exptl_oxdiff_crystal_face_indexfrac_l
_exptl_oxdiff_crystal_face_x
_exptl_oxdiff_crystal_face_y
_exptl_oxdiff_crystal_face_z
4.9983 11.0017 2.0003 0.2773 -0.9863 0.1239
-1.9976 -12.0022 -3.0016 -0.2939 0.9500 0.1828
10.0012 -2.0013 -1.0043 0.0442 -0.2047 0.9789
-10.0012 2.0013 1.0043 -0.0442 0.2047 -0.9789
-7.9988 -7.0006 -1.9982 -0.2531 0.7902 -0.5197
0.9856 0.9985 27.9974 0.9922 0.0874 0.0221
-0.9856 -0.9985 -27.9974 -0.9922 -0.0874 -0.0221
8.0070 -5.0011 -12.0032 -0.3994 0.0128 0.9014
8.9972 -4.0021 6.9949 0.2818 0.0367 0.9362
-8.9987 4.0019 -3.9952 -0.1781 -0.0156 -0.9404
-1.0102 -8.0028 20.9968 0.6023 0.7838 0.1200
-8.0079 -2.0005 15.0014 0.4046 0.5343 -0.6945
4.0104 7.0023 -20.9982 -0.5843 -0.8131 0.1853
5.0014 11.0021 -3.9992 0.0700 -1.0286 0.1324
-1.9896 -9.0006 -18.9995 -0.8045 0.6119 0.1149
-8.9946 -1.9990 -10.9959 -0.5044 0.3859 -0.7496
1.9896 9.0006 18.9995 0.8045 -0.6119 -0.1149
9.9986 -2.0016 3.9952 0.2170 -0.1695 0.9718
8.9941 1.9989 11.9958 0.5389 -0.3788 0.7482
-7.9922 0.0016 -15.9954 -0.6383 0.1656 -0.7111
2.0137 3.0020 -26.9977 -0.8693 -0.4852 0.1310
-5.0119 5.0003 22.0011 0.7770 -0.0467 -0.6404
